data_7715259
loop_
_publ_author_name
'Glenister, Mollie A.'
'Frese, Josef W. A.'
'Elsegood, Mark R. J.'
'Canaj, Angelos B.'
'Brechin, Euan K.'
'Redshaw, Carl'

_publ_section_title
;
 Reaction of Ph<sub>2</sub>C(X)(CO<sub>2</sub>H) (X = OH, NH<sub>2</sub>)
 with [VO(OR)<sub>3</sub>] (R = Et, <i>n</i>Pr): structure, magnetic
 susceptibility and ROP capability.
;
_journal_issue 12
_journal_name_full 'Dalton transactions (Cambridge, England : 2003)'
_journal_page_first 5351
_journal_page_last 5355
_journal_paper_doi 10.1039/d4dt00078a
_journal_volume 53
_journal_year 2024
_chemical_formula_moiety 'C192 H188 Na0.75 O48 V8, 8(C2 H3 N)'
_chemical_formula_sum 'C208 H212 N8 Na0.75 O48 V8'
_chemical_formula_weight 4016.61
_space_group_crystal_system monoclinic
_space_group_IT_number 14
_space_group_name_Hall '-P 2yn'
_space_group_name_H-M_alt 'P 1 21/n 1'
_atom_sites_solution_hydrogens geom
_atom_sites_solution_primary direct
_atom_sites_solution_secondary difmap
_audit_creation_method SHELXL-2019/3
_audit_update_record
;
2024-02-22 deposited with the CCDC.	2024-02-27 downloaded from the CCDC.
;
_cell_angle_alpha 90
_cell_angle_beta 110.694(2)
_cell_angle_gamma 90
_cell_formula_units_Z 2
_cell_length_a 21.392(4)
_cell_length_b 19.182(3)
_cell_length_c 25.315(5)
_cell_measurement_reflns_used 6764
_cell_measurement_temperature 150(2)
_cell_measurement_theta_max 18.58
_cell_measurement_theta_min 2.23
_cell_volume 9718(3)
_computing_cell_refinement 'Bruker SAINT'
_computing_data_collection 'Bruker SMART'
_computing_data_reduction 'Bruker SAINT'
_computing_molecular_graphics 'Bruker SHELXTL'
_computing_publication_material 'Bruker SHELXTL'
_computing_structure_refinement 'SHELXL-2019/2 (Sheldrick, 2019)'
_computing_structure_solution SHELXS
_diffrn_ambient_temperature 150(2)
_diffrn_measured_fraction_theta_full 0.998
_diffrn_measured_fraction_theta_max 0.998
_diffrn_measurement_device_type 'Bruker SMART APEX 2 CCD diffractometer'
_diffrn_measurement_method '\w rotation with narrow frames'
_diffrn_radiation_monochromator 'silicon 111'
_diffrn_radiation_type synchrotron
_diffrn_radiation_wavelength 0.6904
_diffrn_reflns_av_R_equivalents 0.1126
_diffrn_reflns_av_unetI/netI 0.1030
_diffrn_reflns_Laue_measured_fraction_full 0.998
_diffrn_reflns_Laue_measured_fraction_max 0.998
_diffrn_reflns_limit_h_max 26
_diffrn_reflns_limit_h_min -26
_diffrn_reflns_limit_k_max 23
_diffrn_reflns_limit_k_min -23
_diffrn_reflns_limit_l_max 30
_diffrn_reflns_limit_l_min -30
_diffrn_reflns_number 79020
_diffrn_reflns_point_group_measured_fraction_full 0.998
_diffrn_reflns_point_group_measured_fraction_max 0.998
_diffrn_reflns_theta_full 24.471
_diffrn_reflns_theta_max 25.000
_diffrn_reflns_theta_min 1.914
_diffrn_source 'Daresbury SRS station 9.8'
_exptl_absorpt_coefficient_mu 0.415
_exptl_absorpt_correction_T_max 0.980
_exptl_absorpt_correction_T_min 0.948
_exptl_absorpt_correction_type multi-scan
_exptl_absorpt_process_details SADABS-2008/1
_exptl_crystal_colour 'pale brown'
_exptl_crystal_density_diffrn 1.373
_exptl_crystal_density_method 'not measured'
_exptl_crystal_description plate
_exptl_crystal_F_000 4185
_exptl_crystal_recrystallization_method 'Re-crystallisation from solvent: acetonitrile'
_exptl_crystal_size_max 0.130
_exptl_crystal_size_mid 0.120
_exptl_crystal_size_min 0.050
_exptl_transmission_factor_max 0.7453
_exptl_transmission_factor_min 0.6636
_refine_diff_density_max 1.133
_refine_diff_density_min -1.023
_refine_diff_density_rms 0.120
_refine_ls_extinction_method none
_refine_ls_goodness_of_fit_ref 1.023
_refine_ls_hydrogen_treatment constr
_refine_ls_matrix_type full
_refine_ls_number_parameters 1241
_refine_ls_number_reflns 18641
_refine_ls_number_restraints 1332
_refine_ls_restrained_S_all 1.013
_refine_ls_R_factor_all 0.1668
_refine_ls_R_factor_gt 0.1066
_refine_ls_shift/su_max 0.001
_refine_ls_shift/su_mean 0.000
_refine_ls_structure_factor_coef Fsqd
_refine_ls_weighting_details 'w=1/[\s^2^(Fo^2^)+(0.1980P)^2^+19.8078P] where P=(Fo^2^+2Fc^2^)/3'
_refine_ls_weighting_scheme calc
_refine_ls_wR_factor_gt 0.2962
_refine_ls_wR_factor_ref 0.3530
_reflns_Friedel_coverage 0.000
_reflns_number_gt 10210
_reflns_number_total 18641
_reflns_threshold_expression 'I > 2\s(I)'
_cod_data_source_file d4dt00078a2.cif
_cod_data_source_block 3
_cod_depositor_comments 'Adding full bibliography for 7715254--7715261.cif.'
_cod_original_sg_symbol_H-M 'P 21/n'
_cod_database_code 7715259
_shelx_shelxl_version_number 2019/3
_shelx_space_group_comment
; 
The symmetry employed for this shelxl refinement is uniquely defined 
by the following loop, which should always be used as a source of 
symmetry information in preference to the above space-group names. 
They are only intended as comments. 
;
_shelx_estimated_absorpt_t_min 0.948
_shelx_estimated_absorpt_t_max 0.980

loop_
_space_group_symop_operation_xyz
'x, y, z'
'-x+1/2, y+1/2, -z+1/2'
'-x, -y, -z'
'x-1/2, -y-1/2, z-1/2'

loop_
_atom_site_label
_atom_site_type_symbol
_atom_site_fract_x
_atom_site_fract_y
_atom_site_fract_z
_atom_site_U_iso_or_equiv
_atom_site_adp_type
_atom_site_occupancy
_atom_site_site_symmetry_order
_atom_site_calc_flag
_atom_site_refinement_flags_posn
_atom_site_refinement_flags_adp
_atom_site_refinement_flags_occupancy
_atom_site_disorder_assembly
_atom_site_disorder_group
V1 V 0.52573(6) 0.68928(6) 0.59087(5) 0.0433(3) Uani 1 1 d . . . . .
V2 V 0.62051(6) 0.67933(7) 0.52830(5) 0.0468(3) Uani 1 1 d . . . . .
V3 V 0.65300(6) 0.55942(6) 0.44191(5) 0.0405(3) Uani 1 1 d . . . . .
V4 V 0.58887(6) 0.42289(6) 0.39428(5) 0.0448(3) Uani 1 1 d . . . . .
O1 O 0.5729(2) 0.7825(3) 0.6112(2) 0.0496(12) Uani 1 1 d . . . . .
O2 O 0.6435(3) 0.7753(3) 0.5651(2) 0.0567(13) Uani 1 1 d . . . . .
C1 C 0.6193(4) 0.8044(4) 0.5984(3) 0.0530(18) Uani 1 1 d . . . . .
C2 C 0.6533(4) 0.8727(4) 0.6262(4) 0.062(2) Uani 1 1 d . . . . .
O3 O 0.7011(4) 0.8950(4) 0.6025(4) 0.095(2) Uani 1 1 d . . . . .
H3 H 0.681729 0.917417 0.572743 0.142 Uiso 1 1 calc R U . . .
C3 C 0.6923(4) 0.8486(5) 0.6878(4) 0.078(2) Uani 1 1 d D U . . .
C4 C 0.6600(5) 0.8421(5) 0.7259(4) 0.083(2) Uani 1 1 d D U . . .
H4 H 0.613609 0.852155 0.713981 0.099 Uiso 1 1 calc R U . . .
C5 C 0.6930(6) 0.8214(6) 0.7808(4) 0.106(3) Uani 1 1 d D U . . .
H5 H 0.670198 0.819491 0.806818 0.127 Uiso 1 1 calc R U . . .
C6 C 0.7581(6) 0.8037(8) 0.7971(6) 0.133(4) Uani 1 1 d D U . . .
H6 H 0.780538 0.787193 0.834414 0.160 Uiso 1 1 calc R U . . .
C7 C 0.7920(6) 0.8093(9) 0.7611(6) 0.139(4) Uani 1 1 d D U . . .
H7 H 0.838174 0.797927 0.773564 0.167 Uiso 1 1 calc R U . . .
C8 C 0.7592(5) 0.8317(7) 0.7060(5) 0.115(3) Uani 1 1 d D U . . .
H8 H 0.782945 0.835320 0.680713 0.138 Uiso 1 1 calc R U . . .
C9 C 0.6052(4) 0.9316(4) 0.6214(4) 0.062(2) Uani 1 1 d . . . . .
C10 C 0.5459(5) 0.9365(5) 0.5780(4) 0.068(2) Uani 1 1 d . . . . .
H10 H 0.532690 0.899785 0.551198 0.081 Uiso 1 1 calc R U . . .
C11 C 0.5045(5) 0.9928(5) 0.5718(5) 0.079(3) Uani 1 1 d . . . . .
H11 H 0.463979 0.995505 0.540226 0.095 Uiso 1 1 calc R U . . .
C12 C 0.5215(5) 1.0453(5) 0.6112(5) 0.079(3) Uani 1 1 d . . . . .
H12 H 0.491929 1.083286 0.608254 0.094 Uiso 1 1 calc R U . . .
C13 C 0.5823(6) 1.0422(5) 0.6551(4) 0.084(3) Uani 1 1 d . . . . .
H13 H 0.596065 1.079638 0.681203 0.101 Uiso 1 1 calc R U . . .
C14 C 0.6237(5) 0.9840(5) 0.6611(4) 0.073(2) Uani 1 1 d . . . . .
H14 H 0.664337 0.980627 0.692511 0.087 Uiso 1 1 calc R U . . .
O4 O 0.7200(2) 0.6669(3) 0.5539(2) 0.0580(13) Uani 1 1 d . . . . .
O5 O 0.7422(2) 0.5836(3) 0.5018(2) 0.0475(11) Uani 1 1 d . . . . .
C15 C 0.7586(3) 0.6280(4) 0.5403(3) 0.0465(17) Uani 1 1 d . . . . .
C16 C 0.8341(4) 0.6372(5) 0.5759(3) 0.061(2) Uani 1 1 d . . . . .
O6 O 0.8401(3) 0.6882(4) 0.6181(3) 0.0780(18) Uani 1 1 d . . . . .
H6A H 0.866585 0.673830 0.649317 0.117 Uiso 1 1 calc R U . . .
C17 C 0.8601(4) 0.5692(5) 0.6060(3) 0.061(2) Uani 1 1 d . . . . .
C18 C 0.8702(5) 0.5613(6) 0.6621(4) 0.081(3) Uani 1 1 d . . . . .
H18 H 0.861664 0.599367 0.682639 0.098 Uiso 1 1 calc R U . . .
C19 C 0.8926(6) 0.4989(7) 0.6894(5) 0.096(3) Uani 1 1 d . . . . .
H19 H 0.898230 0.494862 0.728241 0.115 Uiso 1 1 calc R U . . .
C20 C 0.9070(6) 0.4430(8) 0.6625(5) 0.099(4) Uani 1 1 d . . . . .
H20 H 0.925004 0.401478 0.682574 0.118 Uiso 1 1 calc R U . . .
C21 C 0.8946(5) 0.4485(6) 0.6050(5) 0.080(3) Uani 1 1 d . . . . .
H21 H 0.900807 0.409503 0.584305 0.096 Uiso 1 1 calc R U . . .
C22 C 0.8728(4) 0.5124(5) 0.5781(4) 0.067(2) Uani 1 1 d . . . . .
H22 H 0.866522 0.516644 0.539141 0.081 Uiso 1 1 calc R U . . .
C23 C 0.8731(4) 0.6613(6) 0.5391(4) 0.079(2) Uani 1 1 d . U . . .
C24 C 0.9278(5) 0.7012(7) 0.5615(5) 0.106(3) Uani 1 1 d . U . . .
H24 H 0.938910 0.716165 0.599521 0.127 Uiso 1 1 calc R U . . .
C25 C 0.9682(6) 0.7217(10) 0.5331(6) 0.138(4) Uani 1 1 d . U . . .
H25 H 1.004694 0.752375 0.550231 0.166 Uiso 1 1 calc R U . . .
C26 C 0.9554(7) 0.6973(10) 0.4791(6) 0.136(4) Uani 1 1 d . U . . .
H26 H 0.981510 0.712890 0.457882 0.163 Uiso 1 1 calc R U . . .
C27 C 0.9043(5) 0.6499(8) 0.4560(5) 0.107(3) Uani 1 1 d . U . . .
H27 H 0.897618 0.629075 0.420375 0.128 Uiso 1 1 calc R U . . .
C28 C 0.8628(4) 0.6332(7) 0.4857(4) 0.084(3) Uani 1 1 d . U . . .
H28 H 0.826557 0.602054 0.469415 0.101 Uiso 1 1 calc R U . . .
O7 O 0.6211(2) 0.7314(3) 0.4598(2) 0.0526(12) Uani 1 1 d . . . . .
O8 O 0.6462(3) 0.6543(3) 0.4044(2) 0.0554(13) Uani 1 1 d . . . . .
C29 C 0.6329(4) 0.7133(4) 0.4172(3) 0.0549(19) Uani 1 1 d . . . . .
C30 C 0.6256(7) 0.7724(5) 0.3747(5) 0.094(4) Uani 1 1 d . . . . .
O9 O 0.5964(5) 0.8331(4) 0.3947(4) 0.108(3) Uani 1 1 d . . . . .
H9 H 0.625064 0.864994 0.405486 0.162 Uiso 1 1 calc R U . . .
C31 C 0.6827(6) 0.7901(6) 0.3662(5) 0.113(4) Uani 1 1 d D U . . .
C32 C 0.6828(6) 0.8477(6) 0.3326(6) 0.145(5) Uani 1 1 d D U . . .
H32 H 0.642520 0.872973 0.315415 0.174 Uiso 1 1 calc R U . . .
C33 C 0.7405(7) 0.8692(8) 0.3235(7) 0.172(5) Uani 1 1 d D U . . .
H33 H 0.738528 0.908514 0.300208 0.207 Uiso 1 1 calc R U . . .
C34 C 0.8003(7) 0.8347(8) 0.3476(7) 0.187(6) Uani 1 1 d D U . . .
H34 H 0.839631 0.849187 0.341445 0.225 Uiso 1 1 calc R U . . .
C35 C 0.8003(7) 0.7780(8) 0.3811(7) 0.186(6) Uani 1 1 d D U . . .
H35 H 0.840933 0.753879 0.399843 0.224 Uiso 1 1 calc R U . . .
C36 C 0.7402(6) 0.7552(6) 0.3881(6) 0.133(4) Uani 1 1 d D U . . .
H36 H 0.741060 0.713834 0.408984 0.159 Uiso 1 1 calc R U . . .
C37 C 0.5663(6) 0.7549(6) 0.3170(4) 0.097(3) Uani 1 1 d D U . . .
C38 C 0.5052(6) 0.7870(8) 0.2982(6) 0.126(4) Uani 1 1 d D U . . .
H38 H 0.496365 0.823866 0.319712 0.152 Uiso 1 1 calc R U . . .
C39 C 0.4558(8) 0.7663(9) 0.2481(6) 0.161(5) Uani 1 1 d D U . . .
H39 H 0.412056 0.785261 0.237742 0.193 Uiso 1 1 calc R U . . .
C40 C 0.4700(7) 0.7188(9) 0.2138(6) 0.147(5) Uani 1 1 d D U . . .
H40 H 0.436567 0.706678 0.178839 0.176 Uiso 1 1 calc R U . . .
C41 C 0.5318(7) 0.6885(9) 0.2292(5) 0.139(4) Uani 1 1 d D U . . .
H41 H 0.542201 0.656270 0.205070 0.166 Uiso 1 1 calc R U . . .
C42 C 0.5796(6) 0.7067(7) 0.2821(4) 0.107(3) Uani 1 1 d D U . . .
H42 H 0.622215 0.684899 0.294051 0.128 Uiso 1 1 calc R U . . .
O10 O 0.7083(2) 0.5355(3) 0.3931(2) 0.0497(12) Uani 1 1 d . . . . .
O11 O 0.6600(2) 0.4347(3) 0.3557(2) 0.0509(12) Uani 1 1 d . . . . .
C43 C 0.7003(4) 0.4835(4) 0.3610(3) 0.0511(18) Uani 1 1 d . . . . .
C44 C 0.7447(5) 0.4801(6) 0.3251(4) 0.073(3) Uani 1 1 d . . . . .
O12 O 0.7295(4) 0.4139(6) 0.2948(4) 0.141(4) Uani 1 1 d . . . . .
H12A H 0.694510 0.397023 0.297334 0.212 Uiso 1 1 calc R U . . .
C45 C 0.8188(4) 0.4773(5) 0.3613(4) 0.0620(19) Uani 1 1 d . U . . .
C46 C 0.8414(5) 0.4543(5) 0.4163(4) 0.071(2) Uani 1 1 d . U . . .
H46 H 0.810447 0.442649 0.434095 0.085 Uiso 1 1 calc R U . . .
C47 C 0.9097(5) 0.4483(6) 0.4459(4) 0.079(2) Uani 1 1 d . U . . .
H47 H 0.924951 0.432799 0.484027 0.095 Uiso 1 1 calc R U . . .
C48 C 0.9544(5) 0.4637(7) 0.4217(5) 0.091(3) Uani 1 1 d . U . . .
H48 H 1.000665 0.457322 0.442300 0.109 Uiso 1 1 calc R U . . .
C49 C 0.9343(5) 0.4884(8) 0.3683(5) 0.109(4) Uani 1 1 d . U . . .
H49 H 0.966000 0.502077 0.351818 0.130 Uiso 1 1 calc R U . . .
C50 C 0.8657(5) 0.4934(7) 0.3380(5) 0.095(3) Uani 1 1 d . U . . .
H50 H 0.851119 0.508435 0.299815 0.113 Uiso 1 1 calc R U . . .
C51 C 0.7229(14) 0.5255(10) 0.2804(8) 0.086(4) Uani 0.565(14) 1 d D U P A 1
C52 C 0.7395(13) 0.5942(10) 0.2909(7) 0.089(4) Uani 0.565(14) 1 d D U P A 1
H52 H 0.767069 0.608127 0.327812 0.107 Uiso 0.565(14) 1 calc R U P A 1
C53 C 0.7164(11) 0.6445(10) 0.2480(7) 0.097(4) Uani 0.565(14) 1 d D U P A 1
H53 H 0.726588 0.692350 0.256324 0.116 Uiso 0.565(14) 1 calc R U P A 1
C54 C 0.679(2) 0.6240(11) 0.1940(9) 0.100(5) Uani 0.565(14) 1 d D U P A 1
H54 H 0.663671 0.657709 0.164727 0.120 Uiso 0.565(14) 1 calc R U P A 1
C55 C 0.6634(10) 0.5549(10) 0.1826(7) 0.098(4) Uani 0.565(14) 1 d D U P A 1
H55 H 0.638157 0.540081 0.145287 0.117 Uiso 0.565(14) 1 calc R U P A 1
C56 C 0.6854(10) 0.5068(10) 0.2266(7) 0.090(4) Uani 0.565(14) 1 d D U P A 1
H56 H 0.673823 0.459075 0.218743 0.108 Uiso 0.565(14) 1 calc R U P A 1
C51X C 0.7304(16) 0.5517(13) 0.2885(8) 0.079(4) Uani 0.435(14) 1 d D U P A 2
C52X C 0.7544(15) 0.6152(12) 0.3121(8) 0.086(5) Uani 0.435(14) 1 d D U P A 2
H52X H 0.778845 0.618006 0.351454 0.103 Uiso 0.435(14) 1 calc R U P A 2
C53X C 0.7437(13) 0.6757(12) 0.2793(9) 0.095(5) Uani 0.435(14) 1 d D U P A 2
H53X H 0.763561 0.718603 0.295452 0.114 Uiso 0.435(14) 1 calc R U P A 2
C54X C 0.7039(14) 0.6721(13) 0.2232(9) 0.101(5) Uani 0.435(14) 1 d D U P A 2
H54X H 0.694524 0.713468 0.201140 0.122 Uiso 0.435(14) 1 calc R U P A 2
C55X C 0.677(3) 0.6101(15) 0.1985(11) 0.101(5) Uani 0.435(14) 1 d D U P A 2
H55X H 0.651052 0.607678 0.159477 0.121 Uiso 0.435(14) 1 calc R U P A 2
C56X C 0.6902(13) 0.5504(12) 0.2325(9) 0.089(4) Uani 0.435(14) 1 d D U P A 2
H56X H 0.670484 0.507491 0.216282 0.107 Uiso 0.435(14) 1 calc R U P A 2
O13 O 0.6282(2) 0.3259(2) 0.4029(2) 0.0500(12) Uani 1 1 d . . . . .
O14 O 0.5595(2) 0.2554(3) 0.4261(2) 0.0496(12) Uani 1 1 d . . . . .
C57 C 0.6115(3) 0.2680(4) 0.4167(3) 0.0437(16) Uani 1 1 d . . . . .
C58 C 0.6625(4) 0.2067(4) 0.4238(3) 0.0512(18) Uani 1 1 d . . . . .
O15 O 0.7230(3) 0.2365(3) 0.4222(3) 0.0789(18) Uani 1 1 d . . . . .
H15 H 0.718695 0.245145 0.388575 0.118 Uiso 1 1 calc R U . . .
C59 C 0.6340(4) 0.1540(4) 0.3764(3) 0.0572(19) Uani 1 1 d . . . . .
C60 C 0.6786(5) 0.1181(6) 0.3578(4) 0.085(3) Uani 1 1 d . . . . .
H60 H 0.724616 0.129963 0.372801 0.101 Uiso 1 1 calc R U . . .
C61 C 0.6582(6) 0.0663(6) 0.3185(5) 0.095(3) Uani 1 1 d . . . . .
H61 H 0.689890 0.041485 0.307260 0.114 Uiso 1 1 calc R U . . .
C62 C 0.5896(6) 0.0498(6) 0.2949(5) 0.093(3) Uani 1 1 d . . . . .
H62 H 0.574449 0.014128 0.267264 0.112 Uiso 1 1 calc R U . . .
C63 C 0.5449(5) 0.0860(6) 0.3123(4) 0.077(3) Uani 1 1 d . . . . .
H63 H 0.498597 0.075502 0.296372 0.093 Uiso 1 1 calc R U . . .
C64 C 0.5669(5) 0.1376(5) 0.3526(4) 0.067(2) Uani 1 1 d . . . . .
H64 H 0.535393 0.162121 0.364302 0.080 Uiso 1 1 calc R U . . .
C65 C 0.6795(4) 0.1741(4) 0.4820(3) 0.0526(18) Uani 1 1 d . . . . .
C66 C 0.6435(4) 0.1198(5) 0.4917(4) 0.066(2) Uani 1 1 d . . . . .
H66 H 0.606024 0.102660 0.461488 0.079 Uiso 1 1 calc R U . . .
C67 C 0.6600(5) 0.0895(5) 0.5439(4) 0.075(3) Uani 1 1 d . . . . .
H67 H 0.633675 0.052374 0.549683 0.090 Uiso 1 1 calc R U . . .
C68 C 0.7138(5) 0.1125(6) 0.5871(4) 0.089(3) Uani 1 1 d . . . . .
H68 H 0.726307 0.090477 0.622911 0.107 Uiso 1 1 calc R U . . .
C69 C 0.7510(5) 0.1687(6) 0.5790(5) 0.090(3) Uani 1 1 d . . . . .
H69 H 0.788182 0.185914 0.609498 0.108 Uiso 1 1 calc R U . . .
C70 C 0.7332(5) 0.1988(5) 0.5263(4) 0.082(3) Uani 1 1 d . . . . .
H70 H 0.758335 0.237021 0.520556 0.098 Uiso 1 1 calc R U . . .
O16 O 0.5302(2) 0.3997(3) 0.3149(2) 0.0510(12) Uani 1 1 d . . . . .
O17 O 0.4599(2) 0.3184(3) 0.32516(19) 0.0484(12) Uani 1 1 d . . . . .
C71 C 0.4840(4) 0.3544(4) 0.2962(3) 0.0504(18) Uani 1 1 d . . . . .
C72 C 0.4564(4) 0.3419(5) 0.2319(3) 0.061(2) Uani 1 1 d . . . . .
O18 O 0.3927(3) 0.3122(4) 0.2187(3) 0.0805(19) Uani 1 1 d . . . . .
H18A H 0.363504 0.343534 0.207396 0.121 Uiso 1 1 calc R U . . .
C73 C 0.4481(5) 0.4111(6) 0.2006(4) 0.079(2) Uani 1 1 d . U . . .
C74 C 0.5016(6) 0.4399(6) 0.1896(5) 0.094(3) Uani 1 1 d . U . . .
H74 H 0.544046 0.417692 0.202952 0.113 Uiso 1 1 calc R U . . .
C75 C 0.4931(8) 0.5002(8) 0.1597(6) 0.128(4) Uani 1 1 d . U . . .
H75 H 0.529201 0.519079 0.150813 0.154 Uiso 1 1 calc R U . . .
C76 C 0.4309(9) 0.5351(9) 0.1418(7) 0.143(5) Uani 1 1 d . U . . .
H76 H 0.426455 0.579011 0.123471 0.172 Uiso 1 1 calc R U . . .
C77 C 0.3783(9) 0.5065(8) 0.1506(6) 0.135(4) Uani 1 1 d . U . . .
H77 H 0.335407 0.527538 0.135137 0.162 Uiso 1 1 calc R U . . .
C78 C 0.3867(6) 0.4461(7) 0.1823(5) 0.103(3) Uani 1 1 d . U . . .
H78 H 0.350572 0.428294 0.191671 0.123 Uiso 1 1 calc R U . . .
C79 C 0.5029(5) 0.2921(6) 0.2178(4) 0.077(2) Uani 1 1 d D U . . .
C80 C 0.5700(6) 0.2840(7) 0.2511(4) 0.095(3) Uani 1 1 d D U . . .
H80 H 0.588529 0.311391 0.284224 0.114 Uiso 1 1 calc R U . . .
C81 C 0.6103(7) 0.2368(7) 0.2366(5) 0.115(4) Uani 1 1 d D U . . .
H81 H 0.656503 0.233260 0.258728 0.138 Uiso 1 1 calc R U . . .
C82 C 0.5830(7) 0.1957(8) 0.1905(5) 0.126(4) Uani 1 1 d D U . . .
H82 H 0.610205 0.162238 0.181216 0.151 Uiso 1 1 calc R U . . .
C83 C 0.5189(7) 0.2014(7) 0.1579(6) 0.116(4) Uani 1 1 d D U . . .
H83 H 0.501042 0.172397 0.125596 0.140 Uiso 1 1 calc R U . . .
C84 C 0.4771(6) 0.2505(6) 0.1712(5) 0.102(3) Uani 1 1 d D U . . .
H84 H 0.431456 0.254544 0.147750 0.123 Uiso 1 1 calc R U . . .
O19 O 0.5256(2) 0.6955(3) 0.5143(2) 0.0524(12) Uani 1 1 d D U . . .
C85 C 0.4728(5) 0.6990(6) 0.4631(4) 0.100(3) Uani 1 1 d D U . . .
H85A H 0.432033 0.678646 0.466778 0.120 Uiso 1 1 calc R U . . .
H85B H 0.483688 0.672615 0.433819 0.120 Uiso 1 1 calc R U . . .
C86 C 0.4620(6) 0.7719(7) 0.4474(5) 0.114(4) Uani 1 1 d D U . . .
H86A H 0.502310 0.791525 0.442329 0.137 Uiso 1 1 calc R U . . .
H86B H 0.453340 0.798453 0.477650 0.137 Uiso 1 1 calc R U . . .
C87 C 0.4015(7) 0.7779(10) 0.3918(6) 0.162(7) Uani 1 1 d D U . . .
H87A H 0.409094 0.748749 0.362824 0.243 Uiso 1 1 calc R U . . .
H87B H 0.395931 0.826530 0.379252 0.243 Uiso 1 1 calc R U . . .
H87C H 0.361098 0.762064 0.398040 0.243 Uiso 1 1 calc R U . . .
O20 O 0.6120(2) 0.6450(3) 0.59872(19) 0.0475(11) Uani 1 1 d D U . . .
C88 C 0.6599(4) 0.6126(5) 0.6467(4) 0.073(2) Uani 1 1 d D U . . .
H88A H 0.635205 0.587165 0.667225 0.087 Uiso 1 1 calc R U . . .
H88B H 0.684306 0.577398 0.632892 0.087 Uiso 1 1 calc R U . . .
C89 C 0.7067(5) 0.6550(6) 0.6852(4) 0.097(3) Uani 1 1 d D U . . .
H89A H 0.683375 0.693471 0.696574 0.116 Uiso 1 1 calc R U . . .
H89B H 0.736185 0.675765 0.666800 0.116 Uiso 1 1 calc R U . . .
C90 C 0.7496(7) 0.6149(9) 0.7380(4) 0.137(6) Uani 1 1 d D U . . .
H90A H 0.741284 0.633053 0.771105 0.205 Uiso 1 1 calc R U . . .
H90B H 0.796976 0.620705 0.743343 0.205 Uiso 1 1 calc R U . . .
H90C H 0.737991 0.565275 0.733352 0.205 Uiso 1 1 calc R U . . .
O21 O 0.6567(2) 0.4601(2) 0.46258(18) 0.0409(10) Uani 1 1 d D . . . .
C91 C 0.7152(4) 0.4228(4) 0.4986(3) 0.065(2) Uani 1 1 d D . . . .
H91A H 0.726877 0.386874 0.475505 0.079 Uiso 1 1 calc R U . . .
H91B H 0.752961 0.455968 0.511733 0.079 Uiso 1 1 calc R U . . .
C92 C 0.7088(5) 0.3903(6) 0.5456(4) 0.088(3) Uani 1 1 d D . . . .
H92A H 0.750101 0.363773 0.565593 0.106 Uiso 1 1 calc R U . . .
H92B H 0.671274 0.356679 0.532916 0.106 Uiso 1 1 calc R U . . .
C93 C 0.6963(7) 0.4416(7) 0.5862(5) 0.109(4) Uani 1 1 d D . . . .
H93A H 0.731970 0.476603 0.597212 0.164 Uiso 1 1 calc R U . . .
H93B H 0.695726 0.416740 0.619825 0.164 Uiso 1 1 calc R U . . .
H93C H 0.653178 0.464648 0.567785 0.164 Uiso 1 1 calc R U . . .
O22 O 0.5722(2) 0.5217(2) 0.38268(18) 0.0431(10) Uani 1 1 d D U . . .
C94 C 0.5326(5) 0.5550(5) 0.3310(4) 0.103(3) Uani 1 1 d D U . . .
H94A H 0.563870 0.580563 0.317128 0.124 Uiso 1 1 calc R U . . .
H94B H 0.512658 0.517364 0.303410 0.124 Uiso 1 1 calc R U . . .
C95 C 0.4824(6) 0.5997(8) 0.3282(8) 0.153(5) Uani 1 1 d D U . . .
H95A H 0.466914 0.625533 0.291977 0.183 Uiso 1 1 calc R U . . .
H95B H 0.496204 0.633371 0.359871 0.183 Uiso 1 1 calc R U . . .
C96 C 0.4294(9) 0.5504(11) 0.3325(10) 0.193(8) Uani 1 1 d D U . . .
H96A H 0.389665 0.577022 0.330910 0.290 Uiso 1 1 calc R U . . .
H96B H 0.417550 0.517219 0.301065 0.290 Uiso 1 1 calc R U . . .
H96C H 0.446575 0.524986 0.368343 0.290 Uiso 1 1 calc R U . . .
O23 O 0.5281(2) 0.3970(2) 0.42242(19) 0.0427(10) Uani 1 1 d . . . . .
O24 O 0.6075(2) 0.5926(2) 0.48868(19) 0.0425(10) Uani 1 1 d . . . . .
Na1 Na 0.500000 0.500000 0.500000 0.117(5) Uiso 0.75(3) 2 d S . . . .
N1 N 0.8793(8) 0.2872(12) 0.5188(8) 0.123(7) Uani 0.585(12) 1 d D U P B 1
C97 C 0.8670(12) 0.2849(15) 0.4690(10) 0.120(7) Uani 0.585(12) 1 d D U P B 1
C98 C 0.8557(11) 0.2758(15) 0.4095(9) 0.123(7) Uani 0.585(12) 1 d D U P B 1
H98A H 0.897562 0.262031 0.404789 0.185 Uiso 0.585(12) 1 calc R U P B 1
H98B H 0.839940 0.319825 0.389502 0.185 Uiso 0.585(12) 1 calc R U P B 1
H98C H 0.821967 0.239543 0.393828 0.185 Uiso 0.585(12) 1 calc R U P B 1
N1X N 0.7720(12) 0.2858(15) 0.3463(12) 0.115(8) Uani 0.415(12) 1 d D U P B 2
C97X C 0.8227(14) 0.3014(17) 0.3400(14) 0.105(8) Uani 0.415(12) 1 d D U P B 2
C98X C 0.8803(14) 0.3214(16) 0.3271(14) 0.108(9) Uani 0.415(12) 1 d D U P B 2
H98D H 0.866135 0.348068 0.291799 0.162 Uiso 0.415(12) 1 calc R U P B 2
H98E H 0.904476 0.279605 0.322909 0.162 Uiso 0.415(12) 1 calc R U P B 2
H98F H 0.909727 0.350300 0.357788 0.162 Uiso 0.415(12) 1 calc R U P B 2

loop_
_atom_site_aniso_label
_atom_site_aniso_U_11
_atom_site_aniso_U_22
_atom_site_aniso_U_33
_atom_site_aniso_U_23
_atom_site_aniso_U_13
_atom_site_aniso_U_12
V1 0.0397(6) 0.0445(7) 0.0436(6) -0.0055(5) 0.0123(5) -0.0021(5)
V2 0.0428(7) 0.0491(7) 0.0494(7) -0.0061(5) 0.0175(5) -0.0039(5)
V3 0.0394(6) 0.0375(6) 0.0423(6) 0.0021(5) 0.0118(5) 0.0007(5)
V4 0.0416(6) 0.0401(6) 0.0462(7) -0.0031(5) 0.0075(5) -0.0010(5)
O1 0.052(3) 0.047(3) 0.053(3) -0.014(2) 0.022(2) -0.008(2)
O2 0.055(3) 0.055(3) 0.065(3) -0.013(3) 0.027(3) -0.014(3)
C1 0.046(4) 0.051(4) 0.060(5) -0.012(4) 0.015(4) -0.011(3)
C2 0.055(5) 0.056(5) 0.073(5) -0.013(4) 0.022(4) -0.015(4)
O3 0.104(5) 0.069(5) 0.135(7) -0.034(4) 0.072(5) -0.036(4)
C3 0.062(4) 0.066(5) 0.091(5) -0.033(4) 0.010(4) -0.018(4)
C4 0.080(5) 0.073(6) 0.079(5) -0.020(4) 0.009(3) -0.020(5)
C5 0.109(6) 0.093(7) 0.086(5) -0.016(5) -0.001(5) -0.011(6)
C6 0.109(7) 0.135(9) 0.111(7) -0.009(8) -0.015(5) 0.000(8)
C7 0.083(7) 0.162(11) 0.130(8) -0.014(8) -0.015(5) -0.001(7)
C8 0.070(5) 0.119(8) 0.137(7) -0.003(7) 0.013(5) -0.004(6)
C9 0.071(6) 0.049(5) 0.073(5) -0.018(4) 0.034(5) -0.017(4)
C10 0.072(6) 0.060(5) 0.069(5) -0.015(4) 0.023(5) -0.015(5)
C11 0.081(7) 0.061(6) 0.092(7) -0.003(5) 0.025(6) -0.016(5)
C12 0.081(7) 0.061(6) 0.092(7) 0.003(5) 0.029(6) 0.004(5)
C13 0.111(9) 0.063(6) 0.076(6) -0.020(5) 0.031(6) -0.004(6)
C14 0.084(6) 0.060(5) 0.076(6) -0.019(5) 0.030(5) -0.007(5)
O4 0.042(3) 0.070(4) 0.063(3) -0.014(3) 0.019(2) -0.006(3)
O5 0.034(2) 0.047(3) 0.058(3) -0.010(2) 0.012(2) -0.002(2)
C15 0.035(4) 0.053(4) 0.048(4) 0.009(3) 0.011(3) -0.003(3)
C16 0.035(4) 0.076(6) 0.059(5) 0.000(4) 0.000(3) -0.011(4)
O6 0.057(4) 0.094(5) 0.071(4) -0.022(4) 0.007(3) -0.031(3)
C17 0.039(4) 0.085(6) 0.054(5) 0.009(4) 0.012(3) 0.003(4)
C18 0.070(6) 0.103(8) 0.062(6) 0.007(5) 0.011(5) 0.006(5)
C19 0.100(8) 0.119(10) 0.066(6) 0.028(7) 0.027(6) 0.015(7)
C20 0.089(8) 0.128(11) 0.080(7) 0.040(7) 0.031(6) 0.022(7)
C21 0.055(5) 0.086(7) 0.094(7) 0.015(6) 0.021(5) 0.011(5)
C22 0.047(5) 0.086(7) 0.062(5) 0.009(5) 0.012(4) 0.004(4)
C23 0.048(4) 0.115(7) 0.064(4) 0.015(4) 0.008(4) -0.022(4)
C24 0.069(6) 0.150(9) 0.083(5) 0.010(5) 0.009(4) -0.051(6)
C25 0.085(7) 0.216(11) 0.100(6) 0.013(7) 0.016(5) -0.083(7)
C26 0.095(7) 0.214(11) 0.098(6) 0.029(7) 0.034(6) -0.061(7)
C27 0.069(6) 0.177(10) 0.074(5) 0.021(5) 0.024(4) -0.025(6)
C28 0.046(4) 0.134(8) 0.068(4) 0.011(4) 0.013(4) -0.015(4)
O7 0.055(3) 0.044(3) 0.061(3) -0.004(2) 0.022(3) -0.004(2)
O8 0.080(4) 0.038(3) 0.060(3) 0.006(2) 0.040(3) 0.004(3)
C29 0.053(4) 0.058(5) 0.051(4) 0.011(4) 0.015(4) 0.002(4)
C30 0.153(11) 0.054(6) 0.090(7) 0.006(5) 0.059(8) 0.008(6)
O9 0.128(7) 0.076(5) 0.130(7) 0.018(5) 0.058(6) 0.016(5)
C31 0.099(6) 0.090(7) 0.162(10) 0.045(6) 0.063(7) 0.010(5)
C32 0.129(7) 0.125(9) 0.211(11) 0.089(8) 0.097(8) 0.034(7)
C33 0.146(9) 0.161(11) 0.242(13) 0.091(9) 0.109(10) 0.007(8)
C34 0.126(8) 0.179(12) 0.290(15) 0.096(10) 0.114(10) -0.003(8)
C35 0.104(7) 0.170(11) 0.301(14) 0.100(10) 0.091(9) 0.006(7)
C36 0.108(7) 0.105(8) 0.215(11) 0.078(7) 0.093(8) 0.029(5)
C37 0.101(6) 0.111(8) 0.076(6) 0.021(5) 0.026(5) 0.009(5)
C38 0.107(7) 0.122(9) 0.127(8) -0.006(7) 0.012(6) 0.020(6)
C39 0.137(8) 0.155(11) 0.139(10) -0.009(8) -0.016(6) 0.040(8)
C40 0.131(8) 0.162(11) 0.103(8) -0.001(7) -0.015(7) 0.021(8)
C41 0.116(8) 0.172(11) 0.101(7) -0.021(7) 0.005(6) 0.003(7)
C42 0.093(6) 0.137(9) 0.083(6) -0.003(6) 0.022(4) 0.002(6)
O10 0.044(3) 0.053(3) 0.055(3) 0.000(2) 0.022(2) 0.000(2)
O11 0.048(3) 0.051(3) 0.051(3) -0.002(2) 0.014(2) 0.005(2)
C43 0.039(4) 0.065(5) 0.046(4) -0.004(4) 0.010(3) 0.005(4)
C44 0.071(6) 0.097(7) 0.059(5) -0.012(5) 0.032(5) 0.002(5)
O12 0.085(5) 0.206(10) 0.153(8) -0.122(8) 0.067(6) -0.051(6)
C45 0.051(4) 0.075(5) 0.063(4) 0.000(4) 0.023(3) 0.008(4)
C46 0.062(4) 0.087(6) 0.072(4) 0.016(4) 0.032(4) 0.019(4)
C47 0.064(4) 0.105(7) 0.067(5) 0.011(5) 0.022(3) 0.018(5)
C48 0.057(4) 0.123(8) 0.091(5) 0.025(6) 0.024(4) 0.015(5)
C49 0.060(4) 0.173(10) 0.096(6) 0.035(7) 0.032(4) -0.003(6)
C50 0.063(4) 0.151(9) 0.075(5) 0.027(6) 0.030(3) 0.006(6)
C51 0.073(8) 0.122(9) 0.072(6) 0.018(7) 0.038(6) 0.028(9)
C52 0.082(8) 0.126(9) 0.065(7) 0.018(7) 0.033(7) 0.020(8)
C53 0.090(8) 0.128(9) 0.074(7) 0.023(6) 0.031(6) 0.017(8)
C54 0.094(9) 0.134(9) 0.072(6) 0.027(7) 0.028(7) 0.022(10)
C55 0.084(9) 0.136(9) 0.074(6) 0.017(7) 0.030(7) 0.024(9)
C56 0.081(8) 0.125(9) 0.074(6) 0.013(7) 0.041(6) 0.020(9)
C51X 0.068(8) 0.128(10) 0.064(6) 0.025(8) 0.052(6) 0.024(10)
C52X 0.080(9) 0.131(10) 0.062(8) 0.026(7) 0.045(7) 0.019(8)
C53X 0.093(10) 0.131(10) 0.070(8) 0.027(7) 0.040(7) 0.015(9)
C54X 0.103(10) 0.126(9) 0.075(8) 0.032(7) 0.030(8) 0.021(10)
C55X 0.095(9) 0.132(10) 0.074(7) 0.028(7) 0.027(8) 0.021(10)
C56X 0.081(7) 0.125(9) 0.071(6) 0.022(7) 0.039(6) 0.021(9)
O13 0.049(3) 0.041(3) 0.059(3) 0.000(2) 0.018(2) 0.003(2)
O14 0.039(3) 0.046(3) 0.062(3) -0.002(2) 0.016(2) 0.002(2)
C57 0.042(4) 0.046(4) 0.040(4) -0.001(3) 0.011(3) 0.006(3)
C58 0.043(4) 0.041(4) 0.074(5) 0.000(4) 0.026(4) 0.005(3)
O15 0.061(4) 0.063(4) 0.127(5) -0.012(4) 0.052(4) -0.010(3)
C59 0.063(5) 0.054(5) 0.058(5) -0.001(4) 0.026(4) 0.005(4)
C60 0.069(6) 0.098(8) 0.089(7) -0.025(6) 0.031(5) 0.007(5)
C61 0.101(9) 0.100(8) 0.092(8) -0.031(7) 0.043(7) 0.017(7)
C62 0.108(9) 0.088(7) 0.091(7) -0.037(6) 0.044(7) -0.009(7)
C63 0.066(6) 0.093(7) 0.073(6) -0.029(5) 0.024(5) -0.012(5)
C64 0.065(5) 0.070(6) 0.070(5) -0.010(4) 0.028(4) 0.006(4)
C65 0.040(4) 0.052(4) 0.059(5) -0.007(4) 0.011(3) 0.009(3)
C66 0.063(5) 0.073(6) 0.060(5) -0.009(4) 0.020(4) -0.007(4)
C67 0.075(6) 0.074(6) 0.065(6) 0.004(5) 0.010(5) -0.009(5)
C68 0.072(6) 0.104(9) 0.074(6) 0.009(6) 0.006(5) 0.005(6)
C69 0.063(6) 0.086(7) 0.089(7) 0.004(6) -0.012(5) 0.004(5)
C70 0.058(5) 0.078(6) 0.089(7) 0.010(5) -0.001(5) -0.013(5)
O16 0.047(3) 0.058(3) 0.044(3) -0.007(2) 0.011(2) -0.004(2)
O17 0.043(3) 0.060(3) 0.039(2) -0.008(2) 0.012(2) -0.006(2)
C71 0.046(4) 0.060(5) 0.039(4) -0.010(3) 0.006(3) 0.009(4)
C72 0.061(5) 0.075(6) 0.043(4) -0.003(4) 0.013(4) -0.014(4)
O18 0.061(4) 0.119(6) 0.053(3) -0.018(4) 0.009(3) -0.019(4)
C73 0.081(5) 0.098(6) 0.042(4) -0.001(4) 0.004(4) -0.006(4)
C74 0.098(5) 0.099(7) 0.075(6) 0.016(5) 0.017(5) -0.016(5)
C75 0.134(8) 0.117(8) 0.108(8) 0.039(6) 0.011(7) -0.019(6)
C76 0.157(9) 0.117(9) 0.119(9) 0.044(7) 0.004(8) 0.002(7)
C77 0.128(8) 0.120(9) 0.116(9) 0.023(6) -0.005(7) 0.014(7)
C78 0.090(5) 0.120(8) 0.074(6) 0.009(5) -0.001(5) 0.008(5)
C79 0.097(5) 0.088(6) 0.065(5) -0.018(4) 0.050(4) -0.015(5)
C80 0.111(5) 0.121(8) 0.062(5) -0.012(5) 0.042(4) 0.025(6)
C81 0.133(7) 0.138(9) 0.088(6) -0.021(6) 0.054(5) 0.033(6)
C82 0.155(7) 0.125(9) 0.124(8) -0.042(6) 0.083(7) 0.002(7)
C83 0.147(7) 0.109(8) 0.121(8) -0.060(6) 0.082(6) -0.038(7)
C84 0.120(6) 0.117(8) 0.093(6) -0.044(5) 0.067(5) -0.037(5)
O19 0.047(3) 0.065(3) 0.046(3) -0.006(2) 0.019(2) -0.003(2)
C85 0.076(6) 0.144(8) 0.067(5) 0.010(6) 0.007(4) 0.012(6)
C86 0.098(7) 0.147(8) 0.099(7) 0.031(6) 0.038(5) 0.039(7)
C87 0.117(11) 0.164(14) 0.157(12) 0.049(10) -0.009(8) 0.020(10)
O20 0.040(2) 0.052(3) 0.050(3) -0.004(2) 0.0142(19) 0.000(2)
C88 0.053(4) 0.093(6) 0.070(4) 0.018(4) 0.019(3) 0.017(4)
C89 0.073(6) 0.124(8) 0.074(5) 0.003(5) 0.002(4) 0.014(5)
C90 0.109(9) 0.208(16) 0.071(6) 0.019(7) 0.005(5) 0.066(10)
O21 0.035(2) 0.041(2) 0.043(2) -0.001(2) 0.0095(19) 0.0018(19)
C91 0.069(5) 0.049(5) 0.056(5) 0.001(4) -0.005(4) -0.001(4)
C92 0.077(7) 0.090(7) 0.080(7) 0.017(6) 0.006(5) 0.005(6)
C93 0.135(11) 0.116(10) 0.085(8) 0.007(7) 0.048(8) 0.038(8)
O22 0.038(2) 0.040(2) 0.045(2) -0.0007(19) 0.0069(19) -0.0018(19)
C94 0.095(6) 0.058(5) 0.095(6) 0.021(5) -0.042(5) -0.001(4)
C95 0.098(8) 0.127(10) 0.194(12) 0.064(9) 0.003(8) 0.025(5)
C96 0.173(12) 0.165(16) 0.25(2) -0.031(15) 0.084(15) -0.052(11)
O23 0.038(2) 0.040(2) 0.045(3) -0.003(2) 0.008(2) 0.002(2)
O24 0.037(2) 0.044(3) 0.044(2) -0.001(2) 0.012(2) 0.000(2)
N1 0.075(10) 0.179(18) 0.122(10) -0.042(13) 0.042(10) -0.040(11)
C97 0.103(14) 0.137(17) 0.122(10) -0.030(13) 0.043(12) -0.022(13)
C98 0.090(12) 0.158(17) 0.121(10) -0.036(13) 0.038(11) -0.024(13)
N1X 0.105(13) 0.122(17) 0.137(17) -0.024(15) 0.066(13) -0.003(13)
C97X 0.096(13) 0.118(17) 0.114(16) -0.025(14) 0.054(13) 0.001(13)
C98X 0.105(16) 0.11(2) 0.12(2) -0.043(17) 0.061(15) -0.017(15)

loop_
_atom_type_symbol
_atom_type_description
_atom_type_scat_dispersion_real
_atom_type_scat_dispersion_imag
_atom_type_scat_source
C C 0.0032 0.0016 'International Tables Vol C Tables 4.2.6.8 and 6.1.1.4'
H H 0.0000 0.0000 'International Tables Vol C Tables 4.2.6.8 and 6.1.1.4'
O O 0.0107 0.0058 'International Tables Vol C Tables 4.2.6.8 and 6.1.1.4'
V V 0.2952 0.5083 'International Tables Vol C Tables 4.2.6.8 and 6.1.1.4'
N N 0.0062 0.0032 'International Tables Vol C Tables 4.2.6.8 and 6.1.1.4'
Na Na 0.0350 0.0241 'International Tables Vol C Tables 4.2.6.8 and 6.1.1.4'

loop_
_geom_angle_atom_site_label_1
_geom_angle_atom_site_label_2
_geom_angle_atom_site_label_3
_geom_angle
_geom_angle_site_symmetry_1
_geom_angle_site_symmetry_3
_geom_angle_publ_flag
O19 V1 O23 95.0(2) . 3_666 ?
O19 V1 O20 78.4(2) . . ?
O23 V1 O20 97.1(2) 3_666 . ?
O19 V1 O14 94.2(2) . 3_666 ?
O23 V1 O14 88.66(19) 3_666 3_666 ?
O20 V1 O14 170.9(2) . 3_666 ?
O19 V1 O1 91.4(2) . . ?
O23 V1 O1 171.7(2) 3_666 . ?
O20 V1 O1 89.5(2) . . ?
O14 V1 O1 85.5(2) 3_666 . ?
O19 V1 O17 171.9(2) . 3_666 ?
O23 V1 O17 88.9(2) 3_666 3_666 ?
O20 V1 O17 94.2(2) . 3_666 ?
O14 V1 O17 93.0(2) 3_666 3_666 ?
O1 V1 O17 85.5(2) . 3_666 ?
O19 V1 V2 40.18(15) . . ?
O23 V1 V2 108.64(14) 3_666 . ?
O20 V1 V2 40.67(14) . . ?
O14 V1 V2 130.66(16) 3_666 . ?
O1 V1 V2 79.70(14) . . ?
O17 V1 V2 131.78(14) 3_666 . ?
O19 V1 V4 113.90(16) . 3_666 ?
O23 V1 V4 23.70(13) 3_666 3_666 ?
O20 V1 V4 113.78(15) . 3_666 ?
O14 V1 V4 73.90(15) 3_666 3_666 ?
O1 V1 V4 147.98(14) . 3_666 ?
O17 V1 V4 71.74(14) 3_666 3_666 ?
V2 V1 V4 132.29(5) . 3_666 ?
O24 V2 O19 95.4(2) . . ?
O24 V2 O20 98.1(2) . . ?
O19 V2 O20 78.2(2) . . ?
O24 V2 O7 91.3(2) . . ?
O19 V2 O7 95.0(2) . . ?
O20 V2 O7 168.8(2) . . ?
O24 V2 O4 90.4(2) . . ?
O19 V2 O4 171.9(2) . . ?
O20 V2 O4 95.5(2) . . ?
O7 V2 O4 90.5(2) . . ?
O24 V2 O2 172.1(2) . . ?
O19 V2 O2 90.4(2) . . ?
O20 V2 O2 88.4(2) . . ?
O7 V2 O2 82.7(2) . . ?
O4 V2 O2 84.5(2) . . ?
O24 V2 V1 109.48(14) . . ?
O19 V2 V1 39.75(14) . . ?
O20 V2 V1 40.88(14) . . ?
O7 V2 V1 129.75(16) . . ?
O4 V2 V1 132.64(16) . . ?
O2 V2 V1 78.43(15) . . ?
O24 V2 V3 26.03(14) . . ?
O19 V2 V3 115.10(15) . . ?
O20 V2 V3 117.39(15) . . ?
O7 V2 V3 73.51(15) . . ?
O4 V2 V3 72.17(15) . . ?
O2 V2 V3 146.05(15) . . ?
V1 V2 V3 135.51(5) . . ?
O24 V3 O21 98.1(2) . . ?
O24 V3 O22 95.3(2) . . ?
O21 V3 O22 77.89(18) . . ?
O24 V3 O5 90.7(2) . . ?
O21 V3 O5 94.79(19) . . ?
O22 V3 O5 171.12(19) . . ?
O24 V3 O8 91.3(2) . . ?
O21 V3 O8 168.2(2) . . ?
O22 V3 O8 94.3(2) . . ?
O5 V3 O8 92.2(2) . . ?
O24 V3 O10 172.7(2) . . ?
O21 V3 O10 88.0(2) . . ?
O22 V3 O10 89.8(2) . . ?
O5 V3 O10 84.8(2) . . ?
O8 V3 O10 83.1(2) . . ?
O24 V3 V4 106.39(15) . . ?
O21 V3 V4 39.93(13) . . ?
O22 V3 V4 39.25(13) . . ?
O5 V3 V4 132.45(15) . . ?
O8 V3 V4 130.22(16) . . ?
O10 V3 V4 80.87(15) . . ?
O24 V3 V2 26.34(14) . . ?
O21 V3 V2 118.69(14) . . ?
O22 V3 V2 114.25(14) . . ?
O5 V3 V2 73.60(14) . . ?
O8 V3 V2 72.46(14) . . ?
O10 V3 V2 146.36(15) . . ?
V4 V3 V2 132.66(5) . . ?
O23 V4 O22 102.4(2) . . ?
O23 V4 O21 99.7(2) . . ?
O22 V4 O21 79.40(19) . . ?
O23 V4 O16 93.0(2) . . ?
O22 V4 O16 92.8(2) . . ?
O21 V4 O16 166.2(2) . . ?
O23 V4 O13 92.0(2) . . ?
O22 V4 O13 165.2(2) . . ?
O21 V4 O13 95.1(2) . . ?
O16 V4 O13 89.6(2) . . ?
O23 V4 O11 169.5(2) . . ?
O22 V4 O11 87.0(2) . . ?
O21 V4 O11 86.5(2) . . ?
O16 V4 O11 81.8(2) . . ?
O13 V4 O11 78.9(2) . . ?
O23 V4 V3 112.40(15) . . ?
O22 V4 V3 40.46(13) . . ?
O21 V4 V3 40.27(13) . . ?
O16 V4 V3 129.05(16) . . ?
O13 V4 V3 130.21(15) . . ?
O11 V4 V3 77.79(15) . . ?
C1 O1 V1 127.8(5) . . ?
C1 O2 V2 127.8(5) . . ?
O1 C1 O2 126.0(7) . . ?
O1 C1 C2 117.7(7) . . ?
O2 C1 C2 116.3(7) . . ?
O3 C2 C9 108.2(7) . . ?
O3 C2 C1 110.8(7) . . ?
C9 C2 C1 113.7(7) . . ?
O3 C2 C3 107.6(7) . . ?
C9 C2 C3 114.4(7) . . ?
C1 C2 C3 101.9(7) . . ?
C2 O3 H3 109.5 . . ?
C4 C3 C8 117.6(10) . . ?
C4 C3 C2 120.4(8) . . ?
C8 C3 C2 122.0(9) . . ?
C3 C4 C5 121.9(10) . . ?
C3 C4 H4 119.0 . . ?
C5 C4 H4 119.0 . . ?
C6 C5 C4 119.2(11) . . ?
C6 C5 H5 120.4 . . ?
C4 C5 H5 120.4 . . ?
C5 C6 C7 120.9(12) . . ?
C5 C6 H6 119.5 . . ?
C7 C6 H6 119.5 . . ?
C6 C7 C8 120.0(12) . . ?
C6 C7 H7 120.0 . . ?
C8 C7 H7 120.0 . . ?
C3 C8 C7 120.2(11) . . ?
C3 C8 H8 119.9 . . ?
C7 C8 H8 119.9 . . ?
C10 C9 C14 119.1(9) . . ?
C10 C9 C2 122.4(7) . . ?
C14 C9 C2 118.5(8) . . ?
C9 C10 C11 122.0(9) . . ?
C9 C10 H10 119.0 . . ?
C11 C10 H10 119.0 . . ?
C10 C11 C12 120.0(10) . . ?
C10 C11 H11 120.0 . . ?
C12 C11 H11 120.0 . . ?
C11 C12 C13 119.0(10) . . ?
C11 C12 H12 120.5 . . ?
C13 C12 H12 120.5 . . ?
C12 C13 C14 120.2(9) . . ?
C12 C13 H13 119.9 . . ?
C14 C13 H13 119.9 . . ?
C9 C14 C13 119.6(10) . . ?
C9 C14 H14 120.2 . . ?
C13 C14 H14 120.2 . . ?
C15 O4 V2 135.3(5) . . ?
C15 O5 V3 132.1(4) . . ?
O5 C15 O4 126.4(6) . . ?
O5 C15 C16 118.5(7) . . ?
O4 C15 C16 115.1(7) . . ?
O6 C16 C17 107.1(7) . . ?
O6 C16 C23 109.1(7) . . ?
C17 C16 C23 112.7(8) . . ?
O6 C16 C15 108.2(7) . . ?
C17 C16 C15 108.4(6) . . ?
C23 C16 C15 111.1(6) . . ?
C16 O6 H6A 109.5 . . ?
C18 C17 C22 117.2(9) . . ?
C18 C17 C16 120.9(9) . . ?
C22 C17 C16 121.9(8) . . ?
C17 C18 C19 121.0(11) . . ?
C17 C18 H18 119.5 . . ?
C19 C18 H18 119.5 . . ?
C20 C19 C18 122.2(10) . . ?
C20 C19 H19 118.9 . . ?
C18 C19 H19 118.9 . . ?
C19 C20 C21 118.1(11) . . ?
C19 C20 H20 121.0 . . ?
C21 C20 H20 121.0 . . ?
C20 C21 C22 119.0(11) . . ?
C20 C21 H21 120.5 . . ?
C22 C21 H21 120.5 . . ?
C17 C22 C21 122.4(9) . . ?
C17 C22 H22 118.8 . . ?
C21 C22 H22 118.8 . . ?
C24 C23 C28 116.3(9) . . ?
C24 C23 C16 119.9(9) . . ?
C28 C23 C16 122.7(8) . . ?
C23 C24 C25 124.2(12) . . ?
C23 C24 H24 117.9 . . ?
C25 C24 H24 117.9 . . ?
C24 C25 C26 118.9(12) . . ?
C24 C25 H25 120.5 . . ?
C26 C25 H25 120.5 . . ?
C25 C26 C27 119.6(11) . . ?
C25 C26 H26 120.2 . . ?
C27 C26 H26 120.2 . . ?
C26 C27 C28 118.9(12) . . ?
C26 C27 H27 120.5 . . ?
C28 C27 H27 120.5 . . ?
C27 C28 C23 121.5(10) . . ?
C27 C28 H28 119.2 . . ?
C23 C28 H28 119.2 . . ?
C29 O7 V2 132.6(5) . . ?
C29 O8 V3 132.9(5) . . ?
O8 C29 O7 128.3(7) . . ?
O8 C29 C30 118.0(7) . . ?
O7 C29 C30 113.6(8) . . ?
C31 C30 O9 111.5(10) . . ?
C31 C30 C29 115.0(10) . . ?
O9 C30 C29 106.9(8) . . ?
C31 C30 C37 112.0(10) . . ?
O9 C30 C37 100.5(9) . . ?
C29 C30 C37 109.8(9) . . ?
C30 O9 H9 109.5 . . ?
C36 C31 C30 123.8(10) . . ?
C36 C31 C32 116.8(10) . . ?
C30 C31 C32 119.5(10) . . ?
C31 C32 C33 121.8(11) . . ?
C31 C32 H32 119.1 . . ?
C33 C32 H32 119.1 . . ?
C34 C33 C32 121.5(12) . . ?
C34 C33 H33 119.2 . . ?
C32 C33 H33 119.2 . . ?
C33 C34 C35 116.7(12) . . ?
C33 C34 H34 121.6 . . ?
C35 C34 H34 121.6 . . ?
C34 C35 C36 120.9(12) . . ?
C34 C35 H35 119.6 . . ?
C36 C35 H35 119.6 . . ?
C31 C36 C35 122.1(11) . . ?
C31 C36 H36 118.9 . . ?
C35 C36 H36 118.9 . . ?
C38 C37 C42 118.0(10) . . ?
C38 C37 C30 125.1(10) . . ?
C42 C37 C30 116.8(9) . . ?
C37 C38 C39 120.7(12) . . ?
C37 C38 H38 119.6 . . ?
C39 C38 H38 119.6 . . ?
C40 C39 C38 120.2(13) . . ?
C40 C39 H39 119.9 . . ?
C38 C39 H39 119.9 . . ?
C39 C40 C41 120.8(12) . . ?
C39 C40 H40 119.6 . . ?
C41 C40 H40 119.6 . . ?
C40 C41 C42 117.9(12) . . ?
C40 C41 H41 121.0 . . ?
C42 C41 H41 121.0 . . ?
C37 C42 C41 122.0(11) . . ?
C37 C42 H42 119.0 . . ?
C41 C42 H42 119.0 . . ?
C43 O10 V3 126.4(5) . . ?
C43 O11 V4 128.4(5) . . ?
O11 C43 O10 126.4(7) . . ?
O11 C43 C44 117.1(7) . . ?
O10 C43 C44 116.6(7) . . ?
C51 C44 O12 99.8(11) . . ?
C51 C44 C45 119.7(14) . . ?
O12 C44 C45 106.1(8) . . ?
C51 C44 C43 111.1(15) . . ?
O12 C44 C43 106.3(8) . . ?
C45 C44 C43 112.1(7) . . ?
O12 C44 C51X 118.2(11) . . ?
C45 C44 C51X 108.5(13) . . ?
C43 C44 C51X 105.7(13) . . ?
C44 O12 H12A 109.5 . . ?
C50 C45 C46 117.5(8) . . ?
C50 C45 C44 119.9(8) . . ?
C46 C45 C44 122.5(8) . . ?
C45 C46 C47 119.9(8) . . ?
C45 C46 H46 120.1 . . ?
C47 C46 H46 120.1 . . ?
C48 C47 C46 121.2(9) . . ?
C48 C47 H47 119.4 . . ?
C46 C47 H47 119.4 . . ?
C47 C48 C49 120.7(10) . . ?
C47 C48 H48 119.7 . . ?
C49 C48 H48 119.7 . . ?
C48 C49 C50 118.2(10) . . ?
C48 C49 H49 120.9 . . ?
C50 C49 H49 120.9 . . ?
C45 C50 C49 122.4(10) . . ?
C45 C50 H50 118.8 . . ?
C49 C50 H50 118.8 . . ?
C56 C51 C52 118.1(15) . . ?
C56 C51 C44 124.5(16) . . ?
C52 C51 C44 117.4(15) . . ?
C51 C52 C53 121.0(15) . . ?
C51 C52 H52 119.5 . . ?
C53 C52 H52 119.5 . . ?
C54 C53 C52 119.6(15) . . ?
C54 C53 H53 120.2 . . ?
C52 C53 H53 120.2 . . ?
C55 C54 C53 119.9(16) . . ?
C55 C54 H54 120.1 . . ?
C53 C54 H54 120.1 . . ?
C54 C55 C56 118.8(15) . . ?
C54 C55 H55 120.6 . . ?
C56 C55 H55 120.6 . . ?
C51 C56 C55 122.5(15) . . ?
C51 C56 H56 118.7 . . ?
C55 C56 H56 118.7 . . ?
C52X C51X C56X 117.8(17) . . ?
C52X C51X C44 122.4(15) . . ?
C56X C51X C44 119.7(17) . . ?
C51X C52X C53X 121.4(16) . . ?
C51X C52X H52X 119.3 . . ?
C53X C52X H52X 119.3 . . ?
C54X C53X C52X 118.9(17) . . ?
C54X C53X H53X 120.6 . . ?
C52X C53X H53X 120.6 . . ?
C55X C54X C53X 121.4(18) . . ?
C55X C54X H54X 119.3 . . ?
C53X C54X H54X 119.3 . . ?
C54X C55X C56X 118.0(17) . . ?
C54X C55X H55X 121.0 . . ?
C56X C55X H55X 121.0 . . ?
C51X C56X C55X 122.3(17) . . ?
C51X C56X H56X 118.8 . . ?
C55X C56X H56X 118.8 . . ?
C57 O13 V4 134.2(5) . . ?
C57 O14 V1 131.3(5) . 3_666 ?
O14 C57 O13 126.1(6) . . ?
O14 C57 C58 117.7(6) . . ?
O13 C57 C58 116.1(6) . . ?
O15 C58 C65 106.5(6) . . ?
O15 C58 C59 110.9(6) . . ?
C65 C58 C59 112.5(6) . . ?
O15 C58 C57 107.3(6) . . ?
C65 C58 C57 109.7(6) . . ?
C59 C58 C57 109.7(6) . . ?
C58 O15 H15 109.5 . . ?
C64 C59 C60 118.1(8) . . ?
C64 C59 C58 124.0(7) . . ?
C60 C59 C58 117.7(8) . . ?
C61 C60 C59 122.0(10) . . ?
C61 C60 H60 119.0 . . ?
C59 C60 H60 119.0 . . ?
C60 C61 C62 119.2(10) . . ?
C60 C61 H61 120.4 . . ?
C62 C61 H61 120.4 . . ?
C63 C62 C61 119.2(9) . . ?
C63 C62 H62 120.4 . . ?
C61 C62 H62 120.4 . . ?
C62 C63 C64 120.4(9) . . ?
C62 C63 H63 119.8 . . ?
C64 C63 H63 119.8 . . ?
C63 C64 C59 121.0(8) . . ?
C63 C64 H64 119.5 . . ?
C59 C64 H64 119.5 . . ?
C66 C65 C70 118.5(8) . . ?
C66 C65 C58 122.0(7) . . ?
C70 C65 C58 119.6(8) . . ?
C65 C66 C67 121.8(8) . . ?
C65 C66 H66 119.1 . . ?
C67 C66 H66 119.1 . . ?
C68 C67 C66 119.8(10) . . ?
C68 C67 H67 120.1 . . ?
C66 C67 H67 120.1 . . ?
C67 C68 C69 120.1(10) . . ?
C67 C68 H68 120.0 . . ?
C69 C68 H68 120.0 . . ?
C70 C69 C68 119.2(9) . . ?
C70 C69 H69 120.4 . . ?
C68 C69 H69 120.4 . . ?
C65 C70 C69 120.7(9) . . ?
C65 C70 H70 119.6 . . ?
C69 C70 H70 119.6 . . ?
C71 O16 V4 130.7(5) . . ?
C71 O17 V1 135.4(5) . 3_666 ?
O17 C71 O16 126.0(6) . . ?
O17 C71 C72 116.9(7) . . ?
O16 C71 C72 117.2(7) . . ?
O18 C72 C79 110.6(7) . . ?
O18 C72 C73 107.7(7) . . ?
C79 C72 C73 113.2(7) . . ?
O18 C72 C71 107.1(6) . . ?
C79 C72 C71 108.0(7) . . ?
C73 C72 C71 110.2(7) . . ?
C72 O18 H18A 109.5 . . ?
C74 C73 C78 119.2(11) . . ?
C74 C73 C72 120.0(10) . . ?
C78 C73 C72 120.9(10) . . ?
C75 C74 C73 119.5(13) . . ?
C75 C74 H74 120.2 . . ?
C73 C74 H74 120.2 . . ?
C74 C75 C76 120.6(15) . . ?
C74 C75 H75 119.7 . . ?
C76 C75 H75 119.7 . . ?
C77 C76 C75 120.3(15) . . ?
C77 C76 H76 119.9 . . ?
C75 C76 H76 119.9 . . ?
C76 C77 C78 119.5(15) . . ?
C76 C77 H77 120.2 . . ?
C78 C77 H77 120.2 . . ?
C77 C78 C73 120.6(14) . . ?
C77 C78 H78 119.7 . . ?
C73 C78 H78 119.7 . . ?
C84 C79 C80 118.1(10) . . ?
C84 C79 C72 118.4(9) . . ?
C80 C79 C72 123.5(8) . . ?
C81 C80 C79 121.2(10) . . ?
C81 C80 H80 119.4 . . ?
C79 C80 H80 119.4 . . ?
C82 C81 C80 119.1(12) . . ?
C82 C81 H81 120.4 . . ?
C80 C81 H81 120.4 . . ?
C83 C82 C81 121.4(13) . . ?
C83 C82 H82 119.3 . . ?
C81 C82 H82 119.3 . . ?
C82 C83 C84 120.3(11) . . ?
C82 C83 H83 119.8 . . ?
C84 C83 H83 119.8 . . ?
C79 C84 C83 119.8(11) . . ?
C79 C84 H84 120.1 . . ?
C83 C84 H84 120.1 . . ?
C85 O19 V1 130.5(6) . . ?
C85 O19 V2 128.7(6) . . ?
V1 O19 V2 100.1(2) . . ?
O19 C85 C86 107.5(9) . . ?
O19 C85 H85A 110.2 . . ?
C86 C85 H85A 110.2 . . ?
O19 C85 H85B 110.2 . . ?
C86 C85 H85B 110.2 . . ?
H85A C85 H85B 108.5 . . ?
C85 C86 C87 108.8(11) . . ?
C85 C86 H86A 109.9 . . ?
C87 C86 H86A 109.9 . . ?
C85 C86 H86B 109.9 . . ?
C87 C86 H86B 109.9 . . ?
H86A C86 H86B 108.3 . . ?
C86 C87 H87A 109.5 . . ?
C86 C87 H87B 109.5 . . ?
H87A C87 H87B 109.5 . . ?
C86 C87 H87C 109.5 . . ?
H87A C87 H87C 109.5 . . ?
H87B C87 H87C 109.5 . . ?
C88 O20 V2 130.5(5) . . ?
C88 O20 V1 129.6(5) . . ?
V2 O20 V1 98.5(2) . . ?
C89 C88 O20 117.8(8) . . ?
C89 C88 H88A 107.9 . . ?
O20 C88 H88A 107.9 . . ?
C89 C88 H88B 107.9 . . ?
O20 C88 H88B 107.9 . . ?
H88A C88 H88B 107.2 . . ?
C88 C89 C90 112.3(11) . . ?
C88 C89 H89A 109.1 . . ?
C90 C89 H89A 109.1 . . ?
C88 C89 H89B 109.1 . . ?
C90 C89 H89B 109.1 . . ?
H89A C89 H89B 107.9 . . ?
C89 C90 H90A 109.5 . . ?
C89 C90 H90B 109.5 . . ?
H90A C90 H90B 109.5 . . ?
C89 C90 H90C 109.5 . . ?
H90A C90 H90C 109.5 . . ?
H90B C90 H90C 109.5 . . ?
C91 O21 V4 125.5(4) . . ?
C91 O21 V3 126.1(4) . . ?
V4 O21 V3 99.80(19) . . ?
C92 C91 O21 115.7(8) . . ?
C92 C91 H91A 108.3 . . ?
O21 C91 H91A 108.3 . . ?
C92 C91 H91B 108.3 . . ?
O21 C91 H91B 108.3 . . ?
H91A C91 H91B 107.4 . . ?
C91 C92 C93 112.6(9) . . ?
C91 C92 H92A 109.1 . . ?
C93 C92 H92A 109.1 . . ?
C91 C92 H92B 109.1 . . ?
C93 C92 H92B 109.1 . . ?
H92A C92 H92B 107.8 . . ?
C92 C93 H93A 109.5 . . ?
C92 C93 H93B 109.5 . . ?
H93A C93 H93B 109.5 . . ?
C92 C93 H93C 109.5 . . ?
H93A C93 H93C 109.5 . . ?
H93B C93 H93C 109.5 . . ?
C94 O22 V4 126.4(5) . . ?
C94 O22 V3 127.2(5) . . ?
V4 O22 V3 100.3(2) . . ?
C95 C94 O22 122.2(12) . . ?
C95 C94 H94A 106.8 . . ?
O22 C94 H94A 106.8 . . ?
C95 C94 H94B 106.8 . . ?
O22 C94 H94B 106.8 . . ?
H94A C94 H94B 106.6 . . ?
C94 C95 C96 101.5(12) . . ?
C94 C95 H95A 111.5 . . ?
C96 C95 H95A 111.5 . . ?
C94 C95 H95B 111.5 . . ?
C96 C95 H95B 111.5 . . ?
H95A C95 H95B 109.3 . . ?
C95 C96 H96A 109.5 . . ?
C95 C96 H96B 109.5 . . ?
H96A C96 H96B 109.5 . . ?
C95 C96 H96C 109.5 . . ?
H96A C96 H96C 109.5 . . ?
H96B C96 H96C 109.5 . . ?
V4 O23 V1 129.5(3) . 3_666 ?
V4 O23 Na1 115.3(2) . . ?
V1 O23 Na1 115.15(19) 3_666 . ?
V3 O24 V2 127.6(2) . . ?
V3 O24 Na1 116.2(2) . . ?
V2 O24 Na1 116.11(19) . . ?
O23 Na1 O23 180.0 3_666 . ?
O23 Na1 O24 90.57(13) 3_666 . ?
O23 Na1 O24 89.43(12) . . ?
O23 Na1 O24 89.43(12) 3_666 3_666 ?
O23 Na1 O24 90.57(12) . 3_666 ?
O24 Na1 O24 180.0 . 3_666 ?
N1 C97 C98 174(3) . . ?
C97 C98 H98A 109.5 . . ?
C97 C98 H98B 109.5 . . ?
H98A C98 H98B 109.5 . . ?
C97 C98 H98C 109.5 . . ?
H98A C98 H98C 109.5 . . ?
H98B C98 H98C 109.5 . . ?
N1X C97X C98X 175(4) . . ?
C97X C98X H98D 109.5 . . ?
C97X C98X H98E 109.5 . . ?
H98D C98X H98E 109.5 . . ?
C97X C98X H98F 109.5 . . ?
H98D C98X H98F 109.5 . . ?
H98E C98X H98F 109.5 . . ?

loop_
_geom_bond_atom_site_label_1
_geom_bond_atom_site_label_2
_geom_bond_distance
_geom_bond_site_symmetry_2
_geom_bond_publ_flag
V1 O19 1.940(5) . ?
V1 O23 1.976(5) 3_666 ?
V1 O20 1.977(5) . ?
V1 O14 2.021(5) 3_666 ?
V1 O1 2.029(5) . ?
V1 O17 2.043(5) 3_666 ?
V1 V2 2.9877(17) . ?
V1 V4 3.3811(17) 3_666 ?
V2 O24 1.911(5) . ?
V2 O19 1.958(5) . ?
V2 O20 1.968(5) . ?
V2 O7 2.005(5) . ?
V2 O4 2.009(5) . ?
V2 O2 2.044(5) . ?
V2 V3 3.4103(17) . ?
V3 O24 1.890(5) . ?
V3 O21 1.971(5) . ?
V3 O22 1.981(4) . ?
V3 O5 2.028(5) . ?
V3 O8 2.033(5) . ?
V3 O10 2.041(5) . ?
V3 V4 3.0043(17) . ?
V4 O23 1.761(5) . ?
V4 O22 1.932(5) . ?
V4 O21 1.957(4) . ?
V4 O16 2.007(5) . ?
V4 O13 2.022(5) . ?
V4 O11 2.090(5) . ?
O1 C1 1.224(9) . ?
O2 C1 1.263(9) . ?
C1 C2 1.542(11) . ?
C2 O3 1.422(10) . ?
C2 C9 1.505(12) . ?
C2 C3 1.556(13) . ?
O3 H3 0.8400 . ?
C3 C4 1.375(10) . ?
C3 C8 1.378(11) . ?
C4 C5 1.375(11) . ?
C4 H4 0.9500 . ?
C5 C6 1.348(12) . ?
C5 H5 0.9500 . ?
C6 C7 1.354(13) . ?
C6 H6 0.9500 . ?
C7 C8 1.391(13) . ?
C7 H7 0.9500 . ?
C8 H8 0.9500 . ?
C9 C10 1.355(12) . ?
C9 C14 1.378(11) . ?
C10 C11 1.371(13) . ?
C10 H10 0.9500 . ?
C11 C12 1.373(14) . ?
C11 H11 0.9500 . ?
C12 C13 1.382(14) . ?
C12 H12 0.9500 . ?
C13 C14 1.399(14) . ?
C13 H13 0.9500 . ?
C14 H14 0.9500 . ?
O4 C15 1.248(9) . ?
O5 C15 1.246(9) . ?
C15 C16 1.557(10) . ?
C16 O6 1.422(11) . ?
C16 C17 1.513(12) . ?
C16 C23 1.523(12) . ?
O6 H6A 0.8400 . ?
C17 C18 1.369(12) . ?
C17 C22 1.378(13) . ?
C18 C19 1.380(15) . ?
C18 H18 0.9500 . ?
C19 C20 1.362(17) . ?
C19 H19 0.9500 . ?
C20 C21 1.388(15) . ?
C20 H20 0.9500 . ?
C21 C22 1.400(13) . ?
C21 H21 0.9500 . ?
C22 H22 0.9500 . ?
C23 C24 1.345(13) . ?
C23 C28 1.398(14) . ?
C24 C25 1.365(16) . ?
C24 H24 0.9500 . ?
C25 C26 1.377(19) . ?
C25 H25 0.9500 . ?
C26 C27 1.383(18) . ?
C26 H26 0.9500 . ?
C27 C28 1.388(13) . ?
C27 H27 0.9500 . ?
C28 H28 0.9500 . ?
O7 C29 1.240(9) . ?
O8 C29 1.238(10) . ?
C29 C30 1.533(13) . ?
C30 C31 1.356(16) . ?
C30 O9 1.492(13) . ?
C30 C37 1.597(16) . ?
O9 H9 0.8400 . ?
C31 C36 1.337(11) . ?
C31 C32 1.394(11) . ?
C32 C33 1.395(12) . ?
C32 H32 0.9500 . ?
C33 C34 1.376(13) . ?
C33 H33 0.9500 . ?
C34 C35 1.378(13) . ?
C34 H34 0.9500 . ?
C35 C36 1.428(12) . ?
C35 H35 0.9500 . ?
C36 H36 0.9500 . ?
C37 C38 1.370(11) . ?
C37 C42 1.376(11) . ?
C38 C39 1.392(13) . ?
C38 H38 0.9500 . ?
C39 C40 1.364(13) . ?
C39 H39 0.9500 . ?
C40 C41 1.369(13) . ?
C40 H40 0.9500 . ?
C41 C42 1.411(12) . ?
C41 H41 0.9500 . ?
C42 H42 0.9500 . ?
O10 C43 1.260(9) . ?
O11 C43 1.249(9) . ?
C43 C44 1.530(11) . ?
C44 C51 1.374(19) . ?
C44 O12 1.459(13) . ?
C44 C45 1.526(12) . ?
C44 C51X 1.63(2) . ?
O12 H12A 0.8400 . ?
C45 C50 1.365(12) . ?
C45 C46 1.376(12) . ?
C46 C47 1.392(13) . ?
C46 H46 0.9500 . ?
C47 C48 1.337(13) . ?
C47 H47 0.9500 . ?
C48 C49 1.351(15) . ?
C48 H48 0.9500 . ?
C49 C50 1.400(14) . ?
C49 H49 0.9500 . ?
C50 H50 0.9500 . ?
C51 C56 1.361(13) . ?
C51 C52 1.366(14) . ?
C52 C53 1.405(14) . ?
C52 H52 0.9500 . ?
C53 C54 1.375(14) . ?
C53 H53 0.9500 . ?
C54 C55 1.373(15) . ?
C54 H54 0.9500 . ?
C55 C56 1.395(14) . ?
C55 H55 0.9500 . ?
C56 H56 0.9500 . ?
C51X C52X 1.372(14) . ?
C51X C56X 1.374(14) . ?
C52X C53X 1.399(14) . ?
C52X H52X 0.9500 . ?
C53X C54X 1.375(15) . ?
C53X H53X 0.9500 . ?
C54X C55X 1.370(15) . ?
C54X H54X 0.9500 . ?
C55X C56X 1.400(15) . ?
C55X H55X 0.9500 . ?
C56X H56X 0.9500 . ?
O13 C57 1.253(8) . ?
O14 C57 1.240(8) . ?
C57 C58 1.571(10) . ?
C58 O15 1.428(9) . ?
C58 C65 1.521(11) . ?
C58 C59 1.523(11) . ?
O15 H15 0.8400 . ?
C59 C64 1.383(12) . ?
C59 C60 1.387(12) . ?
C60 C61 1.363(14) . ?
C60 H60 0.9500 . ?
C61 C62 1.412(16) . ?
C61 H61 0.9500 . ?
C62 C63 1.373(14) . ?
C62 H62 0.9500 . ?
C63 C64 1.380(12) . ?
C63 H63 0.9500 . ?
C64 H64 0.9500 . ?
C65 C66 1.369(12) . ?
C65 C70 1.376(12) . ?
C66 C67 1.370(12) . ?
C66 H66 0.9500 . ?
C67 C68 1.351(13) . ?
C67 H67 0.9500 . ?
C68 C69 1.398(15) . ?
C68 H68 0.9500 . ?
C69 C70 1.378(15) . ?
C69 H69 0.9500 . ?
C70 H70 0.9500 . ?
O16 C71 1.275(9) . ?
O17 C71 1.245(9) . ?
C71 C72 1.541(10) . ?
C72 O18 1.404(10) . ?
C72 C79 1.510(13) . ?
C72 C73 1.524(14) . ?
O18 H18A 0.8400 . ?
C73 C74 1.385(15) . ?
C73 C78 1.400(15) . ?
C74 C75 1.359(16) . ?
C74 H74 0.9500 . ?
C75 C76 1.41(2) . ?
C75 H75 0.9500 . ?
C76 C77 1.34(2) . ?
C76 H76 0.9500 . ?
C77 C78 1.384(19) . ?
C77 H77 0.9500 . ?
C78 H78 0.9500 . ?
C79 C84 1.370(11) . ?
C79 C80 1.394(12) . ?
C80 C81 1.385(13) . ?
C80 H80 0.9500 . ?
C81 C82 1.359(14) . ?
C81 H81 0.9500 . ?
C82 C83 1.332(14) . ?
C82 H82 0.9500 . ?
C83 C84 1.418(14) . ?
C83 H83 0.9500 . ?
C84 H84 0.9500 . ?
O19 C85 1.389(9) . ?
C85 C86 1.449(11) . ?
C85 H85A 0.9900 . ?
C85 H85B 0.9900 . ?
C86 C87 1.544(11) . ?
C86 H86A 0.9900 . ?
C86 H86B 0.9900 . ?
C87 H87A 0.9800 . ?
C87 H87B 0.9800 . ?
C87 H87C 0.9800 . ?
O20 C88 1.425(8) . ?
C88 C89 1.387(11) . ?
C88 H88A 0.9900 . ?
C88 H88B 0.9900 . ?
C89 C90 1.534(12) . ?
C89 H89A 0.9900 . ?
C89 H89B 0.9900 . ?
C90 H90A 0.9800 . ?
C90 H90B 0.9800 . ?
C90 H90C 0.9800 . ?
O21 C91 1.450(8) . ?
C91 C92 1.393(11) . ?
C91 H91A 0.9900 . ?
C91 H91B 0.9900 . ?
C92 C93 1.513(12) . ?
C92 H92A 0.9900 . ?
C92 H92B 0.9900 . ?
C93 H93A 0.9800 . ?
C93 H93B 0.9800 . ?
C93 H93C 0.9800 . ?
O22 C94 1.432(9) . ?
C94 C95 1.356(13) . ?
C94 H94A 0.9900 . ?
C94 H94B 0.9900 . ?
C95 C96 1.510(14) . ?
C95 H95A 0.9900 . ?
C95 H95B 0.9900 . ?
C96 H96A 0.9800 . ?
C96 H96B 0.9800 . ?
C96 H96C 0.9800 . ?
O23 Na1 2.992(4) . ?
O24 Na1 2.999(4) . ?
N1 C97 1.19(2) . ?
C97 C98 1.45(3) . ?
C98 H98A 0.9800 . ?
C98 H98B 0.9800 . ?
C98 H98C 0.9800 . ?
N1X C97X 1.19(2) . ?
C97X C98X 1.43(3) . ?
C98X H98D 0.9800 . ?
C98X H98E 0.9800 . ?
C98X H98F 0.9800 . ?

loop_
_geom_hbond_atom_site_label_D
_geom_hbond_atom_site_label_H
_geom_hbond_atom_site_label_A
_geom_hbond_distance_DH
_geom_hbond_distance_HA
_geom_hbond_distance_DA
_geom_hbond_angle_DHA
_geom_hbond_site_symmetry_A
_geom_hbond_publ_flag
O12 H12A O11 0.84 2.01 2.526(9) 119.3 . yes
O15 H15 N1X 0.84 1.98 2.67(3) 138.5 . yes
C91 H91A O13 0.99 2.54 3.098(9) 115.3 . yes
C91 H91B O5 0.99 2.46 3.134(10) 124.7 . yes
C94 H94B O16 0.99 2.29 3.003(11) 128.2 . yes
C98 H98C O15 0.98 2.47 3.06(2) 119.0 . yes

loop_
_geom_torsion_atom_site_label_1
_geom_torsion_atom_site_label_2
_geom_torsion_atom_site_label_3
_geom_torsion_atom_site_label_4
_geom_torsion
_geom_torsion_site_symmetry_1
_geom_torsion_site_symmetry_2
_geom_torsion_site_symmetry_3
_geom_torsion_site_symmetry_4
_geom_torsion_publ_flag
V1 O1 C1 O2 6.9(12) . . . . ?
V1 O1 C1 C2 -171.3(5) . . . . ?
V2 O2 C1 O1 -6.6(12) . . . . ?
V2 O2 C1 C2 171.6(5) . . . . ?
O1 C1 C2 O3 -173.7(8) . . . . ?
O2 C1 C2 O3 8.0(11) . . . . ?
O1 C1 C2 C9 -51.6(11) . . . . ?
O2 C1 C2 C9 130.1(8) . . . . ?
O1 C1 C2 C3 72.1(9) . . . . ?
O2 C1 C2 C3 -106.2(8) . . . . ?
O3 C2 C3 C4 162.5(8) . . . . ?
C9 C2 C3 C4 42.2(11) . . . . ?
C1 C2 C3 C4 -81.0(10) . . . . ?
O3 C2 C3 C8 -19.0(12) . . . . ?
C9 C2 C3 C8 -139.2(10) . . . . ?
C1 C2 C3 C8 97.6(11) . . . . ?
C8 C3 C4 C5 1.8(15) . . . . ?
C2 C3 C4 C5 -179.6(9) . . . . ?
C3 C4 C5 C6 -3.2(17) . . . . ?
C4 C5 C6 C7 3(2) . . . . ?
C5 C6 C7 C8 -2(3) . . . . ?
C4 C3 C8 C7 -0.4(18) . . . . ?
C2 C3 C8 C7 -179.0(12) . . . . ?
C6 C7 C8 C3 0(2) . . . . ?
O3 C2 C9 C10 95.5(10) . . . . ?
C1 C2 C9 C10 -28.0(12) . . . . ?
C3 C2 C9 C10 -144.6(8) . . . . ?
O3 C2 C9 C14 -81.5(10) . . . . ?
C1 C2 C9 C14 154.9(8) . . . . ?
C3 C2 C9 C14 38.4(11) . . . . ?
C14 C9 C10 C11 1.6(14) . . . . ?
C2 C9 C10 C11 -175.4(9) . . . . ?
C9 C10 C11 C12 -2.3(15) . . . . ?
C10 C11 C12 C13 3.5(15) . . . . ?
C11 C12 C13 C14 -4.1(16) . . . . ?
C10 C9 C14 C13 -2.2(14) . . . . ?
C2 C9 C14 C13 174.9(9) . . . . ?
C12 C13 C14 C9 3.6(16) . . . . ?
V3 O5 C15 O4 5.9(11) . . . . ?
V3 O5 C15 C16 -174.3(5) . . . . ?
V2 O4 C15 O5 2.4(12) . . . . ?
V2 O4 C15 C16 -177.4(5) . . . . ?
O5 C15 C16 O6 -177.7(7) . . . . ?
O4 C15 C16 O6 2.2(9) . . . . ?
O5 C15 C16 C17 -61.8(9) . . . . ?
O4 C15 C16 C17 118.0(8) . . . . ?
O5 C15 C16 C23 62.5(10) . . . . ?
O4 C15 C16 C23 -117.6(8) . . . . ?
O6 C16 C17 C18 13.9(10) . . . . ?
C23 C16 C17 C18 134.0(9) . . . . ?
C15 C16 C17 C18 -102.6(9) . . . . ?
O6 C16 C17 C22 -167.9(7) . . . . ?
C23 C16 C17 C22 -47.8(10) . . . . ?
C15 C16 C17 C22 75.6(9) . . . . ?
C22 C17 C18 C19 0.4(14) . . . . ?
C16 C17 C18 C19 178.7(9) . . . . ?
C17 C18 C19 C20 1.3(18) . . . . ?
C18 C19 C20 C21 -3.9(19) . . . . ?
C19 C20 C21 C22 4.7(16) . . . . ?
C18 C17 C22 C21 0.5(13) . . . . ?
C16 C17 C22 C21 -177.7(8) . . . . ?
C20 C21 C22 C17 -3.2(14) . . . . ?
O6 C16 C23 C24 30.5(13) . . . . ?
C17 C16 C23 C24 -88.3(13) . . . . ?
C15 C16 C23 C24 149.8(11) . . . . ?
O6 C16 C23 C28 -162.2(9) . . . . ?
C17 C16 C23 C28 79.0(11) . . . . ?
C15 C16 C23 C28 -42.9(13) . . . . ?
C28 C23 C24 C25 8(2) . . . . ?
C16 C23 C24 C25 175.7(14) . . . . ?
C23 C24 C25 C26 -4(3) . . . . ?
C24 C25 C26 C27 -3(3) . . . . ?
C25 C26 C27 C28 6(2) . . . . ?
C26 C27 C28 C23 -2(2) . . . . ?
C24 C23 C28 C27 -4.4(17) . . . . ?
C16 C23 C28 C27 -172.1(11) . . . . ?
V3 O8 C29 O7 2.0(13) . . . . ?
V3 O8 C29 C30 -173.9(7) . . . . ?
V2 O7 C29 O8 2.8(13) . . . . ?
V2 O7 C29 C30 178.9(7) . . . . ?
O8 C29 C30 C31 -66.9(13) . . . . ?
O7 C29 C30 C31 116.6(10) . . . . ?
O8 C29 C30 O9 168.7(8) . . . . ?
O7 C29 C30 O9 -7.8(12) . . . . ?
O8 C29 C30 C37 60.5(12) . . . . ?
O7 C29 C30 C37 -116.0(9) . . . . ?
O9 C30 C31 C36 128.4(11) . . . . ?
C29 C30 C31 C36 6.5(16) . . . . ?
C37 C30 C31 C36 -119.8(12) . . . . ?
O9 C30 C31 C32 -51.9(13) . . . . ?
C29 C30 C31 C32 -173.8(8) . . . . ?
C37 C30 C31 C32 59.9(12) . . . . ?
C36 C31 C32 C33 -1.8(6) . . . . ?
C30 C31 C32 C33 178.4(13) . . . . ?
C31 C32 C33 C34 -0.3(6) . . . . ?
C32 C33 C34 C35 -0.1(12) . . . . ?
C33 C34 C35 C36 2.6(16) . . . . ?
C30 C31 C36 C35 -175.9(14) . . . . ?
C32 C31 C36 C35 4.4(12) . . . . ?
C34 C35 C36 C31 -5.0(16) . . . . ?
C31 C30 C37 C38 -123.6(14) . . . . ?
O9 C30 C37 C38 -5.1(16) . . . . ?
C29 C30 C37 C38 107.3(14) . . . . ?
C31 C30 C37 C42 52.4(14) . . . . ?
O9 C30 C37 C42 171.0(11) . . . . ?
C29 C30 C37 C42 -76.7(13) . . . . ?
C42 C37 C38 C39 6(2) . . . . ?
C30 C37 C38 C39 -177.7(15) . . . . ?
C37 C38 C39 C40 -7(3) . . . . ?
C38 C39 C40 C41 3(3) . . . . ?
C39 C40 C41 C42 1(3) . . . . ?
C38 C37 C42 C41 -2(2) . . . . ?
C30 C37 C42 C41 -178.1(13) . . . . ?
C40 C41 C42 C37 -2(2) . . . . ?
V4 O11 C43 O10 3.0(11) . . . . ?
V4 O11 C43 C44 -177.1(5) . . . . ?
V3 O10 C43 O11 -4.9(11) . . . . ?
V3 O10 C43 C44 175.3(5) . . . . ?
O11 C43 C44 C51 104.1(13) . . . . ?
O10 C43 C44 C51 -76.0(13) . . . . ?
O11 C43 C44 O12 -3.5(11) . . . . ?
O10 C43 C44 O12 176.4(8) . . . . ?
O11 C43 C44 C45 -119.0(8) . . . . ?
O10 C43 C44 C45 60.9(10) . . . . ?
O11 C43 C44 C51X 123.0(11) . . . . ?
O10 C43 C44 C51X -57.2(12) . . . . ?
C51 C44 C45 C50 -29.1(18) . . . . ?
O12 C44 C45 C50 82.5(12) . . . . ?
C43 C44 C45 C50 -161.9(10) . . . . ?
C51X C44 C45 C50 -45.5(15) . . . . ?
C51 C44 C45 C46 155.7(14) . . . . ?
O12 C44 C45 C46 -92.8(11) . . . . ?
C43 C44 C45 C46 22.9(13) . . . . ?
C51X C44 C45 C46 139.2(13) . . . . ?
C50 C45 C46 C47 0.0(15) . . . . ?
C44 C45 C46 C47 175.4(9) . . . . ?
C45 C46 C47 C48 -0.6(17) . . . . ?
C46 C47 C48 C49 2.6(19) . . . . ?
C47 C48 C49 C50 -4(2) . . . . ?
C46 C45 C50 C49 -1.3(18) . . . . ?
C44 C45 C50 C49 -176.8(12) . . . . ?
C48 C49 C50 C45 3(2) . . . . ?
O12 C44 C51 C56 12(3) . . . . ?
C45 C44 C51 C56 127(2) . . . . ?
C43 C44 C51 C56 -100(3) . . . . ?
O12 C44 C51 C52 -169(2) . . . . ?
C45 C44 C51 C52 -54(3) . . . . ?
C43 C44 C51 C52 79(2) . . . . ?
C56 C51 C52 C53 2(4) . . . . ?
C44 C51 C52 C53 -177(2) . . . . ?
C51 C52 C53 C54 -3(5) . . . . ?
C52 C53 C54 C55 1(6) . . . . ?
C53 C54 C55 C56 1(6) . . . . ?
C52 C51 C56 C55 0(4) . . . . ?
C44 C51 C56 C55 179(2) . . . . ?
C54 C55 C56 C51 -1(4) . . . . ?
O12 C44 C51X C52X -167(2) . . . . ?
C45 C44 C51X C52X -47(3) . . . . ?
C43 C44 C51X C52X 74(3) . . . . ?
O12 C44 C51X C56X 16(3) . . . . ?
C45 C44 C51X C56X 137(2) . . . . ?
C43 C44 C51X C56X -103(3) . . . . ?
C56X C51X C52X C53X -6(4) . . . . ?
C44 C51X C52X C53X 177(3) . . . . ?
C51X C52X C53X C54X 5(4) . . . . ?
C52X C53X C54X C55X -3(5) . . . . ?
C53X C54X C55X C56X 2(8) . . . . ?
C52X C51X C56X C55X 5(5) . . . . ?
C44 C51X C56X C55X -178(4) . . . . ?
C54X C55X C56X C51X -3(8) . . . . ?
V1 O14 C57 O13 14.0(11) 3_666 . . . ?
V1 O14 C57 C58 -167.3(5) 3_666 . . . ?
V4 O13 C57 O14 4.9(11) . . . . ?
V4 O13 C57 C58 -173.8(5) . . . . ?
O14 C57 C58 O15 -168.5(6) . . . . ?
O13 C57 C58 O15 10.3(9) . . . . ?
O14 C57 C58 C65 -53.3(8) . . . . ?
O13 C57 C58 C65 125.6(7) . . . . ?
O14 C57 C58 C59 70.9(8) . . . . ?
O13 C57 C58 C59 -110.3(7) . . . . ?
O15 C58 C59 C64 -153.2(8) . . . . ?
C65 C58 C59 C64 87.7(9) . . . . ?
C57 C58 C59 C64 -34.8(11) . . . . ?
O15 C58 C59 C60 30.0(11) . . . . ?
C65 C58 C59 C60 -89.2(9) . . . . ?
C57 C58 C59 C60 148.3(8) . . . . ?
C64 C59 C60 C61 -2.1(16) . . . . ?
C58 C59 C60 C61 175.0(10) . . . . ?
C59 C60 C61 C62 1.8(18) . . . . ?
C60 C61 C62 C63 -0.5(19) . . . . ?
C61 C62 C63 C64 -0.4(18) . . . . ?
C62 C63 C64 C59 0.1(16) . . . . ?
C60 C59 C64 C63 1.1(14) . . . . ?
C58 C59 C64 C63 -175.8(9) . . . . ?
O15 C58 C65 C66 -154.3(7) . . . . ?
C59 C58 C65 C66 -32.5(10) . . . . ?
C57 C58 C65 C66 89.9(9) . . . . ?
O15 C58 C65 C70 24.7(10) . . . . ?
C59 C58 C65 C70 146.4(8) . . . . ?
C57 C58 C65 C70 -91.1(9) . . . . ?
C70 C65 C66 C67 -0.6(13) . . . . ?
C58 C65 C66 C67 178.4(8) . . . . ?
C65 C66 C67 C68 -1.1(15) . . . . ?
C66 C67 C68 C69 2.3(17) . . . . ?
C67 C68 C69 C70 -1.7(18) . . . . ?
C66 C65 C70 C69 1.1(15) . . . . ?
C58 C65 C70 C69 -177.8(9) . . . . ?
C68 C69 C70 C65 0.0(17) . . . . ?
V1 O17 C71 O16 1.6(12) 3_666 . . . ?
V1 O17 C71 C72 -179.6(5) 3_666 . . . ?
V4 O16 C71 O17 8.6(11) . . . . ?
V4 O16 C71 C72 -170.2(5) . . . . ?
O17 C71 C72 O18 22.7(10) . . . . ?
O16 C71 C72 O18 -158.3(7) . . . . ?
O17 C71 C72 C79 -96.3(8) . . . . ?
O16 C71 C72 C79 82.6(9) . . . . ?
O17 C71 C72 C73 139.6(8) . . . . ?
O16 C71 C72 C73 -41.5(10) . . . . ?
O18 C72 C73 C74 -157.7(9) . . . . ?
C79 C72 C73 C74 -35.2(12) . . . . ?
C71 C72 C73 C74 85.8(11) . . . . ?
O18 C72 C73 C78 21.9(12) . . . . ?
C79 C72 C73 C78 144.5(9) . . . . ?
C71 C72 C73 C78 -94.5(10) . . . . ?
C78 C73 C74 C75 -2.2(17) . . . . ?
C72 C73 C74 C75 177.4(11) . . . . ?
C73 C74 C75 C76 3(2) . . . . ?
C74 C75 C76 C77 -5(3) . . . . ?
C75 C76 C77 C78 6(3) . . . . ?
C76 C77 C78 C73 -6(2) . . . . ?
C74 C73 C78 C77 4.0(17) . . . . ?
C72 C73 C78 C77 -175.7(11) . . . . ?
O18 C72 C79 C84 35.7(12) . . . . ?
C73 C72 C79 C84 -85.3(11) . . . . ?
C71 C72 C79 C84 152.5(9) . . . . ?
O18 C72 C79 C80 -141.6(10) . . . . ?
C73 C72 C79 C80 97.4(11) . . . . ?
C71 C72 C79 C80 -24.8(13) . . . . ?
C84 C79 C80 C81 1.8(18) . . . . ?
C72 C79 C80 C81 179.1(11) . . . . ?
C79 C80 C81 C82 -3(2) . . . . ?
C80 C81 C82 C83 2(2) . . . . ?
C81 C82 C83 C84 -1(2) . . . . ?
C80 C79 C84 C83 -0.3(17) . . . . ?
C72 C79 C84 C83 -177.8(10) . . . . ?
C82 C83 C84 C79 0(2) . . . . ?
V1 O19 C85 C86 96.4(10) . . . . ?
V2 O19 C85 C86 -95.3(10) . . . . ?
O19 C85 C86 C87 -177.5(11) . . . . ?
V2 O20 C88 C89 78.2(11) . . . . ?
V1 O20 C88 C89 -84.9(10) . . . . ?
O20 C88 C89 C90 173.2(9) . . . . ?
V4 O21 C91 C92 -95.8(8) . . . . ?
V3 O21 C91 C92 123.0(7) . . . . ?
O21 C91 C92 C93 -62.7(12) . . . . ?
V4 O22 C94 C95 127.3(10) . . . . ?
V3 O22 C94 C95 -85.6(13) . . . . ?
O22 C94 C95 C96 -73.6(17) . . . . ?
O22 V4 O23 V1 142.1(3) . . . 3_666 ?
O21 V4 O23 V1 -136.7(3) . . . 3_666 ?
O16 V4 O23 V1 48.6(3) . . . 3_666 ?
O13 V4 O23 V1 -41.2(3) . . . 3_666 ?
O11 V4 O23 V1 -11.4(13) . . . 3_666 ?
V3 V4 O23 V1 -176.7(2) . . . 3_666 ?
O22 V4 O23 Na1 -36.6(2) . . . . ?
O21 V4 O23 Na1 44.6(2) . . . . ?
O16 V4 O23 Na1 -130.1(2) . . . . ?
O13 V4 O23 Na1 140.2(2) . . . . ?
O11 V4 O23 Na1 170.0(10) . . . . ?
V3 V4 O23 Na1 4.7(2) . . . . ?
O21 V3 O24 V2 143.6(3) . . . . ?
O22 V3 O24 V2 -137.9(3) . . . . ?
O5 V3 O24 V2 48.7(3) . . . . ?
O8 V3 O24 V2 -43.5(3) . . . . ?
V4 V3 O24 V2 -176.3(2) . . . . ?
O21 V3 O24 Na1 -37.9(2) . . . . ?
O22 V3 O24 Na1 40.6(2) . . . . ?
O5 V3 O24 Na1 -132.8(2) . . . . ?
O8 V3 O24 Na1 135.0(2) . . . . ?
V4 V3 O24 Na1 2.2(2) . . . . ?
V2 V3 O24 Na1 178.5(4) . . . . ?
